data_1562853
loop_
_publ_author_name
'Race, James'
'Burnage, Arron'
'Boyd, Timothy M.'
'Heyam, Alex'
'Martinez-Martinez, Antonio J.'
'Macgregor, Stuart Alan'
'Weller, Andrew S.'

_publ_section_title
;
 Ortho-aryl substituted DPEphos ligands: Rhodium Complexes Featuring C--H
 Anagostic Interactions and B--H Agostic Bonds.
;
_journal_name_full 'Chemical Science'
_journal_paper_doi 10.1039/D1SC01430G
_journal_year 2021
_chemical_formula_moiety 'C47 H44 O P2 Rh, C32 H12 B F24'
_chemical_formula_sum 'C79 H56 B F24 O P2 Rh'
_chemical_formula_weight 1652.89
_space_group_crystal_system triclinic
_space_group_IT_number 2
_space_group_name_Hall '-P 1'
_space_group_name_H-M_alt 'P -1'
_atom_sites_solution_hydrogens geom
_audit_creation_date 2020-09-21
_audit_creation_method
;
Olex2 1.3
(compiled 2020.07.31 svn.rc2a77460 for OlexSys, GUI svn.r6145)
;
_audit_update_record
;
2021-02-21 deposited with the CCDC.	2021-05-25 downloaded from the CCDC.
;
_cell_angle_alpha 81.607(2)
_cell_angle_beta 84.6750(10)
_cell_angle_gamma 84.5080(10)
_cell_formula_units_Z 2
_cell_length_a 13.1702(2)
_cell_length_b 15.7363(3)
_cell_length_c 17.8817(3)
_cell_measurement_reflns_used 42365
_cell_measurement_temperature 150.01(10)
_cell_measurement_theta_max 76.5560
_cell_measurement_theta_min 2.5040
_cell_volume 3637.75(11)
_computing_cell_refinement 'CrysAlisPro 1.171.39.46e (Rigaku OD, 2018)'
_computing_data_collection 'CrysAlisPro 1.171.39.46e (Rigaku OD, 2018)'
_computing_data_reduction 'CrysAlisPro 1.171.39.46e (Rigaku OD, 2018)'
_computing_molecular_graphics 'Olex2 1.3 (Dolomanov et al., 2009)'
_computing_publication_material 'Olex2 1.3 (Dolomanov et al., 2009)'
_computing_structure_refinement 'SHELXL 2018/3 (Sheldrick, 2015)'
_computing_structure_solution 'ShelXT (Sheldrick, 2015)'
_diffrn_ambient_temperature 150.15
_diffrn_detector_area_resol_mean 10.5035
_diffrn_detector_type Atlas
_diffrn_measured_fraction_theta_full 1.000
_diffrn_measured_fraction_theta_max 0.990
_diffrn_measurement_details
;
List of Runs (angles in degrees, time in seconds):

  # Type    Start    End  Width  t~exp~   \w     \q     \k     \f   Frames
#--------------------------------------------------------------------------
  1  \w    -98.00 -69.00   1.00    1.00    --    0.00-178.00  30.00   29
  2  \w    -89.00 -43.00   1.00    1.00    --    0.00 178.00  60.00   46
  3  \w    -61.00 -36.00   1.00    1.00    --    0.00-178.00  30.00   25
  4  \w    -37.00  42.00   1.00    1.00    --    0.00  57.00 -30.00   79
  5  \w     50.00  91.00   1.00    1.00    --    0.00  57.00 -30.00   41
  6  \w    -32.00  29.00   1.00    3.00    --  -60.50  30.00  90.00   61
  7  \w    -30.00  29.00   1.00    3.00    --  -60.50  30.00-120.00   59
  8  \w   -145.00 -79.00   1.00    3.00    --  -60.50-125.00-120.00   66
  9  \w   -122.00 -93.00   1.00    3.00    --  -60.50 -94.00 -30.00   29
 10  \w    -83.00 -34.00   1.00    3.00    --  -60.50 125.00  30.00   49
 11  \w     35.00 116.00   1.00    3.00    --   60.50-125.00   0.00   81
 12  \w    -14.00  91.00   1.00    3.00    --   60.50 -30.00-150.00  105
 13  \w    100.00 152.00   1.00    3.00    --   60.50 125.00-120.00   52
 14  \w     96.00 150.00   1.00    3.00    --   60.50 125.00 -60.00   54
 15  \w    -40.00   6.00   1.00    3.00    --   60.50 -77.00-180.00   46
 16  \w    103.00 128.00   1.00    3.00    --   60.50 125.00-180.00   25
 17  \w     41.00  95.00   1.00    3.00    --   60.50 -77.00-180.00   54
 18  \w     76.00 112.00   1.00    6.00    --  121.00-111.00 -60.00   36
 19  \w     32.00  78.00   1.00    6.00    --  121.00 -37.00 150.00   46
 20  \w     35.00  60.00   1.00    6.00    --  121.00-111.00 -60.00   25
 21  \w     77.00 112.00   1.00    6.00    --  121.00-111.00-180.00   35
 22  \w     61.00 111.00   1.00    6.00    --  121.00-111.00  60.00   50
 23  \w     51.00 104.00   1.00    6.00    --  121.00 -50.00 -90.00   53
 24  \w     78.00 146.00   1.00    6.00    --  121.00 178.00 -60.00   68
 25  \w     62.00  88.00   1.00    6.00    --  121.00-111.00 -30.00   26
 26  \w     41.00  80.00   1.00    6.00    --  121.00 -25.00 -30.00   39
 27  \w     43.00  84.00   1.00    6.00    --  121.00 -37.00 -60.00   41
 28  \w     82.00 108.00   1.00    6.00    --  121.00-111.00 120.00   26
 29  \w     73.00 111.00   1.00    6.00    --  121.00-111.00   0.00   38
 30  \w     30.00  67.00   1.00    6.00    --  121.00 -37.00  30.00   37
 31  \w     29.00 110.00   1.00    6.00    --  121.00-111.00 -90.00   81
 32  \w     34.00  60.00   1.00    6.00    --  121.00-111.00 120.00   26
 33  \w     86.00 112.00   1.00    6.00    --  121.00-111.00 150.00   26
 34  \w     62.00  89.00   1.00    6.00    --  121.00 -50.00 150.00   27
 35  \w     32.00  94.00   1.00    6.00    --  121.00 -25.00-120.00   62
 36  \w     64.00  89.00   1.00    6.00    --  121.00-111.00  30.00   25
 37  \w     41.00  99.00   1.00    6.00    --  121.00 -50.00-150.00   58
 38  \w     74.00 170.00   1.00    6.00    --  121.00  37.00 150.00   96
 39  \w     44.00  70.00   1.00    6.00    --  121.00 -50.00  90.00   26
 40  \w     24.00 173.00   1.00    6.00    --  121.00   0.00 -60.00  149
 41  \w     80.00 105.00   1.00    6.00    --  121.00 -50.00 -60.00   25
 42  \w    114.00 175.00   1.00    6.00    --  121.00 111.00 -60.00   61
 43  \w     50.00 149.00   1.00    6.00    --  121.00 -63.00  30.00   99
 44  \w    -46.00 -21.00   1.00    3.00    --  -60.50  57.00-142.00   25
 45  \w      6.00  33.00   1.00    1.00    --    0.00 -77.00-150.00   27
 46  \w    -23.00   5.00   1.00    1.00    --    0.00 -77.00-150.00   28
 47  \w   -100.00 -74.00   1.00    1.00    --    0.00 -77.00-150.00   26
 48  \w    -69.00 -29.00   1.00    1.00    --    0.00 -77.00-150.00   40
 49  \w    -99.00 -34.00   1.00    1.00    --    0.00 178.00-150.00   65
 50  \w    -26.00  -1.00   1.00    3.00    --   38.00 122.00 -17.30   25
 51  \w    -23.00   3.00   1.00    3.00    --   38.00 117.00 163.58   26
 52  \w      2.00  27.00   1.00    3.00    --   50.00  92.00  84.19   25
 53  \w      9.00  34.00   1.00    3.00    --   54.00  85.00 129.87   25
 54  \w      8.00  33.00   1.00    3.00    --   54.00  87.00 -25.74   25
 55  \w     16.00  41.00   1.00    3.00    --   60.50  82.00 161.01   25
 56  \w     16.00  41.00   1.00    3.00    --   60.50  81.00 -77.84   25
 57  \w     16.00  45.00   1.00    3.00    --   60.50  82.00  23.18   29
 58  \w     16.00  45.00   1.00    3.00    --   60.50  82.00  84.49   29
 59  \w     17.00  45.00   1.00    3.00    --   60.50  82.00-144.73   28
 60  \w     18.00  43.00   1.00    3.00    --   62.00  82.00-179.20   25
 61  \w     26.00 100.00   1.00    3.00    --   66.00  73.00 -48.10   74
 62  \w     70.00 130.00   1.00    3.00    --   66.00  73.00  -5.32   60
 63  \w     24.00  50.00   1.00    3.00    --   66.00  73.00  -5.32   26
 64  \w     27.00  60.00   1.00    3.00    --   70.00  70.00 135.53   33
 65  \w     75.00 138.00   1.00    3.00    --   70.00  70.00 135.53   63
 66  \w     32.00 119.00   1.00    3.00    --   74.00  72.00-124.73   87
 67  \w     35.00  84.00   1.00    3.00    --   78.00  66.00  99.96   49
 68  \w     41.00  67.00   1.00    3.00    --   82.00  67.00 -38.98   26
 69  \w     39.00  65.00   1.00    3.00    --   82.00  72.00  25.50   26
 70  \w     39.00  65.00   1.00    3.00    --   82.00  76.00 157.82   26
 71  \w     79.00 116.00   1.00    3.00    --   86.00  64.00 -81.04   37
 72  \w     41.00  73.00   1.00    3.00    --   86.00  64.00 -81.04   32
 73  \w     42.00  94.00   1.00    3.00    --   86.00  77.00  43.35   52
 74  \w     43.00  69.00   1.00    3.00    --   86.00  73.00 -11.26   26
 75  \w     45.00  92.00   1.00    3.00    --   90.00  64.00-172.62   47
 76  \w     48.00  97.00   1.00    3.00    --   90.00  72.00 117.39   49
 77  \w     55.00  96.00   1.00    6.00    --   98.00  70.00-170.45   41
 78  \w     58.00 104.00   1.00    6.00    --  102.00  77.00-159.99   46
 79  \w     63.00  90.00   1.00    6.00    --  106.00  75.00 -16.37   27
 80  \w     65.00 111.00   1.00    6.00    --  106.00  53.00  94.85   46
 81  \w     75.00 100.00   1.00    6.00    --  118.00  71.00 125.87   25
 82  \w    113.00 139.00   1.00    6.00    --  121.00  63.00  90.00   26
 83  \w     77.00 102.00   1.00    6.00    --  121.00  63.00  90.00   25
 84  \w     77.00 127.00   1.00    6.00    --  121.00  77.00-150.00   50
 85  \w     77.00 167.00   1.00    6.00    --  121.00  63.00 -30.00   90
 86  \w    140.00 166.00   1.00    6.00    --  121.00  77.00 -90.00   26
 87  \w     77.00 116.00   1.00    6.00    --  121.00  77.00 -90.00   39
 88  \w     77.00 127.00   1.00    6.00    --  121.00  77.00 150.00   50
 89  \w     77.00 149.00   1.00    6.00    --  121.00  77.00   0.00   72
 90  \w     77.00 164.00   1.00    6.00    --  121.00  63.00 -60.00   87
 91  \w     77.00 157.00   1.00    6.00    --  121.00  63.00  60.00   80
 92  \w     78.00 104.00   1.00    6.00    --  121.00  63.00 150.00   26
 93  \w     77.00 123.00   1.00    6.00    --  121.00  77.00-180.00   46
 94  \w     78.00 113.00   1.00    6.00    --  121.00  63.00-120.00   35
 95  \w     77.00 138.00   1.00    6.00    --  121.00  63.00  30.00   61
 96  \w     78.00 122.00   1.00    6.00    --  121.00  74.00-106.99   44
 97  \w     77.00 132.00   1.00    6.00    --  121.00  63.00   0.00   55
 98  \w     80.00 146.00   1.00    6.00    --  121.00  77.00  90.00   66
 99  \w    145.00 178.00   1.00    6.00    --  121.00  77.00-120.00   33
100  \w     77.00 155.00   1.00    6.00    --  121.00  77.00  30.00   78
101  \w     77.00 115.00   1.00    6.00    --  121.00  77.00-120.00   38
;
_diffrn_measurement_device 'four-circle diffractometer'
_diffrn_measurement_device_type 'SuperNova, Dual, Cu at home/near, Atlas'
_diffrn_measurement_method '\w scans'
_diffrn_radiation_type CuK\a
_diffrn_radiation_wavelength 1.54184
_diffrn_reflns_av_R_equivalents 0.0457
_diffrn_reflns_av_unetI/netI 0.0276
_diffrn_reflns_Laue_measured_fraction_full 1.000
_diffrn_reflns_Laue_measured_fraction_max 0.990
_diffrn_reflns_limit_h_max 16
_diffrn_reflns_limit_h_min -16
_diffrn_reflns_limit_k_max 19
_diffrn_reflns_limit_k_min -19
_diffrn_reflns_limit_l_max 22
_diffrn_reflns_limit_l_min -22
_diffrn_reflns_number 68981
_diffrn_reflns_point_group_measured_fraction_full 1.000
_diffrn_reflns_point_group_measured_fraction_max 0.990
_diffrn_reflns_theta_full 67.684
_diffrn_reflns_theta_max 76.684
_diffrn_reflns_theta_min 2.506
_exptl_absorpt_coefficient_mu 3.271
_exptl_absorpt_correction_T_max 1.00000
_exptl_absorpt_correction_T_min 0.78235
_exptl_absorpt_correction_type multi-scan
_exptl_absorpt_process_details
;
CrysAlisPro 1.171.39.46e (Rigaku Oxford Diffraction, 2018)
Empirical absorption correction using spherical harmonics,
 implemented in SCALE3 ABSPACK scaling algorithm.
;
_exptl_crystal_colour orange
_exptl_crystal_colour_primary orange
_exptl_crystal_density_diffrn 1.509
_exptl_crystal_description prism
_exptl_crystal_F_000 1668
_exptl_crystal_size_max 0.2
_exptl_crystal_size_mid 0.18
_exptl_crystal_size_min 0.16
_refine_diff_density_max 1.229
_refine_diff_density_min -0.706
_refine_diff_density_rms 0.070
_refine_ls_extinction_method none
_refine_ls_goodness_of_fit_ref 1.055
_refine_ls_hydrogen_treatment constr
_refine_ls_matrix_type full
_refine_ls_number_parameters 1111
_refine_ls_number_reflns 15179
_refine_ls_number_restraints 690
_refine_ls_restrained_S_all 1.130
_refine_ls_R_factor_all 0.0438
_refine_ls_R_factor_gt 0.0421
_refine_ls_shift/su_max 0.001
_refine_ls_shift/su_mean 0.000
_refine_ls_structure_factor_coef Fsqd
_refine_ls_weighting_details 'w=1/[\s^2^(Fo^2^)+(0.0620P)^2^+3.7532P] where P=(Fo^2^+2Fc^2^)/3'
_refine_ls_weighting_scheme calc
_refine_ls_wR_factor_gt 0.1129
_refine_ls_wR_factor_ref 0.1146
_reflns_Friedel_coverage 0.000
_reflns_number_gt 14437
_reflns_number_total 15179
_reflns_threshold_expression 'I > 2\s(I)'
_cod_data_source_file d1sc01430g3.cif
_cod_data_source_block 2-Me
_cod_database_code 1562853
_publcif_datablock.id {dca5f9aa-b3b0-4209-86a2-cdc29cbc6040}

_shelx_shelxl_version_number 2018/3
_shelx_space_group_comment
;
The symmetry employed for this shelxl refinement is uniquely defined
by the following loop, which should always be used as a source of
symmetry information in preference to the above space-group names.
They are only intended as comments.
;
_shelx_estimated_absorpt_t_max 0.623
_shelx_estimated_absorpt_t_min 0.561
_olex2_refinement_description
;
1. Fixed Uiso
 At 1.2 times of:
  All C(H) groups, All C(H,H) groups
 At 1.5 times of:
  All C(H,H,H) groups
2. Restrained distances
 F9-F8 \\sim F9-F7 \\sim F8-F7 \\sim F9A-F8A \\sim F9A-F7A \\sim F8A-F7A
 with sigma of 0.04
 C62-F9 \\sim C62-F8 \\sim C62-F7 \\sim C62-F9A \\sim C62-F8A \\sim C62-F7A
 with sigma of 0.02
 F5A-F6A \\sim F5A-F4A \\sim F5-F6 \\sim F5-F4 \\sim F6A-F4A \\sim F6-F4
 with sigma of 0.04
 C55-F5A \\sim C55-F5 \\sim C55-F6A \\sim C55-F6 \\sim C55-F4 \\sim C55-F4A
 with sigma of 0.02
 F16A-F18A \\sim F16A-F17A \\sim F16-F18 \\sim F16-F17 \\sim F18A-F17A \\sim
F18-F17
 with sigma of 0.04
 C71-F16A \\sim C71-F16 \\sim C71-F18A \\sim C71-F18 \\sim C71-F17A \\sim
C71-F17
 with sigma of 0.02
 F23-F24 \\sim F23-F22 \\sim F24-F22 \\sim F23A-F24A \\sim F23A-F22A \\sim
F24A-F22A
 with sigma of 0.04
 C79-F23 \\sim C79-F24 \\sim C79-F22 \\sim C79-F23A \\sim C79-F24A \\sim
C79-F22A
 with sigma of 0.02
 F13-F14 \\sim F13-F15 \\sim F13A-F14A \\sim F13A-F15A \\sim F14-F15 \\sim
F14A-F15A
 with sigma of 0.04
 C70-F13 \\sim C70-F13A \\sim C70-F14 \\sim C70-F14A \\sim C70-F15 \\sim
C70-F15A
 with sigma of 0.02
3. Uiso/Uaniso restraints and constraints
C62 \\sim F7 \\sim F8 \\sim F9 \\sim F7A \\sim F8A \\sim F9A: within 2A with
sigma of 0.01 and sigma for terminal atoms of 0.01 within 2A
C55 \\sim F4 \\sim F5 \\sim F6 \\sim F4A \\sim F5A \\sim F6A: within 2A with
sigma of 0.01 and sigma for terminal atoms of 0.01 within 2A
C71 \\sim F16 \\sim F17 \\sim F18 \\sim F16A \\sim F17A \\sim F18A: within 2A
with sigma of 0.01 and sigma for terminal atoms of 0.01 within 2A
C79 \\sim F22 \\sim F23 \\sim F24 \\sim F22A \\sim F23A \\sim F24A: within 2A
with sigma of 0.01 and sigma for terminal atoms of 0.01 within 2A
C70 \\sim F13 \\sim F14 \\sim F15 \\sim F13A \\sim F14A \\sim F15A: within 2A
with sigma of 0.01 and sigma for terminal atoms of 0.01 within 2A
Uanis(F7) = Uanis(F7A)
Uanis(F7A) = Uanis(F7)
4. Rigid body (RIGU) restrains
 C62, F7, F8, F9, F7A, F8A, F9A
 with sigma for 1-2 distances of 0.004 and sigma for 1-3 distances of 0.004
 C55, F4, F5, F6, F4A, F5A, F6A
 with sigma for 1-2 distances of 0.004 and sigma for 1-3 distances of 0.004
 C71, F16, F17, F18, F16A, F17A, F18A
 with sigma for 1-2 distances of 0.004 and sigma for 1-3 distances of 0.004
 C79, F22, F23, F24, F22A, F23A, F24A
 with sigma for 1-2 distances of 0.004 and sigma for 1-3 distances of 0.004
 C70, F13, F14, F15, F13A, F14A, F15A
 with sigma for 1-2 distances of 0.004 and sigma for 1-3 distances of 0.004
5. Others
 Sof(F7A)=Sof(F8A)=Sof(F9A)=1-FVAR(1)
 Sof(F7)=Sof(F8)=Sof(F9)=FVAR(1)
 Sof(F4A)=Sof(F5A)=Sof(F6A)=1-FVAR(2)
 Sof(F4)=Sof(F5)=Sof(F6)=FVAR(2)
 Sof(F16A)=Sof(F17A)=Sof(F18A)=1-FVAR(3)
 Sof(F16)=Sof(F17)=Sof(F18)=FVAR(3)
 Sof(F22A)=Sof(F23A)=Sof(F24A)=1-FVAR(4)
 Sof(F22)=Sof(F23)=Sof(F24)=FVAR(4)
 Sof(F13A)=Sof(F14A)=Sof(F15A)=1-FVAR(5)
 Sof(F13)=Sof(F14)=Sof(F15)=FVAR(5)
6.a Ternary CH refined with riding coordinates:
 C40(H40), C41(H41), C42(H42), C37(H37), C38(H38), C39(H39)
6.b Secondary CH2 refined with riding coordinates:
 C43(H43a,H43b)
6.c Aromatic/amide H refined with riding coordinates:
 C49(H49), C51(H51), C53(H53), C57(H57), C59(H59), C61(H61), C65(H65),
 C67(H67), C69(H69), C73(H73), C75(H75), C77(H77), C17(H17), C16(H16), C15(H15),
  C14(H14), C20(H20), C21(H21), C22(H22), C23(H23), C4(H4), C3(H3), C2(H2),
 C1(H1), C11(H11), C10(H10), C9(H9), C8(H8), C29(H29), C28(H28), C27(H27),
 C26(H26), C35(H35), C34(H34), C33(H33), C32(H32)
6.d Idealised Me refined as rotating group:
 C44(H44a,H44b,H44c), C45(H45a,H45b,H45c), C46(H46a,H46b,H46c), C47(H47a,H47b,
 H47c)
;
_olex2_submission_special_instructions 'No special instructions were received'
_oxdiff_exptl_absorpt_empirical_details
;
Empirical correction (ABSPACK) includes:
- Absorption correction using spherical harmonics
- Frame scaling
;
_publcif_funding_html
;
;

loop_
_space_group_symop_operation_xyz
'x, y, z'
'-x, -y, -z'

loop_
_atom_site_label
_atom_site_type_symbol
_atom_site_fract_x
_atom_site_fract_y
_atom_site_fract_z
_atom_site_U_iso_or_equiv
_atom_site_adp_type
_atom_site_occupancy
_atom_site_site_symmetry_order
_atom_site_calc_flag
_atom_site_refinement_flags_posn
_atom_site_refinement_flags_adp
_atom_site_refinement_flags_occupancy
_atom_site_disorder_assembly
_atom_site_disorder_group
Rh1 Rh 0.33163(2) 0.32141(2) 0.32502(2) 0.02314(6) Uani 1 1 d . . . . .
P1 P 0.46232(4) 0.40643(3) 0.26716(3) 0.02314(11) Uani 1 1 d . . . . .
P2 P 0.31527(4) 0.23433(3) 0.22826(3) 0.02224(11) Uani 1 1 d . . . . .
F1 F 0.1482(3) 0.48174(15) 0.61990(19) 0.1226(15) Uani 1 1 d . . . . .
F2 F 0.0153(3) 0.55095(17) 0.65756(18) 0.1107(12) Uani 1 1 d . . . . .
F3 F 0.1469(3) 0.56379(19) 0.7095(2) 0.1243(13) Uani 1 1 d . . . . .
F10 F 0.43999(18) 0.19970(14) 0.95769(10) 0.0623(5) Uani 1 1 d . . . . .
F11 F 0.50176(15) 0.07417(15) 0.93468(11) 0.0621(6) Uani 1 1 d . . . . .
F12 F 0.34935(15) 0.09254(15) 0.98599(10) 0.0599(5) Uani 1 1 d . . . . .
F19 F -0.27328(13) 0.12003(13) 0.80507(12) 0.0554(5) Uani 1 1 d . . . . .
F20 F -0.27062(15) 0.12866(18) 0.92109(13) 0.0723(7) Uani 1 1 d . . . . .
F21 F -0.28822(14) 0.00632(13) 0.88276(13) 0.0598(5) Uani 1 1 d . . . . .
C48 C 0.07295(16) 0.27696(15) 0.78157(14) 0.0261(4) Uani 1 1 d . . . . .
C49 C 0.0985(2) 0.34780(16) 0.72839(17) 0.0363(6) Uani 1 1 d . . . . .
H49 H 0.134136 0.337777 0.681398 0.044 Uiso 1 1 calc R U . . .
C50 C 0.0735(2) 0.43219(18) 0.7421(2) 0.0474(7) Uani 1 1 d . . . . .
C51 C 0.0213(2) 0.44927(17) 0.8104(2) 0.0442(7) Uani 1 1 d . . . . .
H51 H 0.004376 0.506886 0.820148 0.053 Uiso 1 1 calc R U . . .
C52 C -0.00520(19) 0.38043(17) 0.86375(16) 0.0343(5) Uani 1 1 d . . . . .
C53 C 0.02050(17) 0.29589(15) 0.84946(14) 0.0278(5) Uani 1 1 d . . . . .
H53 H 0.001722 0.249739 0.887102 0.033 Uiso 1 1 calc R U . . .
C54 C 0.0985(4) 0.5064(2) 0.6818(3) 0.0798(15) Uani 1 1 d . . . . .
C55 C -0.0653(2) 0.3968(2) 0.93624(19) 0.0477(7) Uani 1 1 d D U . . .
C56 C 0.23479(16) 0.16888(13) 0.77545(12) 0.0225(4) Uani 1 1 d . . . . .
C57 C 0.30809(17) 0.18551(15) 0.71437(13) 0.0268(4) Uani 1 1 d . . . . .
H57 H 0.285601 0.200797 0.664853 0.032 Uiso 1 1 calc R U . . .
C58 C 0.41260(18) 0.18057(17) 0.72321(14) 0.0309(5) Uani 1 1 d . . . . .
C59 C 0.44877(18) 0.15918(17) 0.79436(14) 0.0313(5) Uani 1 1 d . . . . .
H59 H 0.520055 0.153958 0.800582 0.038 Uiso 1 1 calc R U . . .
C60 C 0.37771(18) 0.14561(16) 0.85635(13) 0.0281(5) Uani 1 1 d . . . . .
C61 C 0.27321(17) 0.15063(14) 0.84709(13) 0.0249(4) Uani 1 1 d . . . . .
H61 H 0.226574 0.141391 0.890734 0.030 Uiso 1 1 calc R U . . .
C62 C 0.4861(2) 0.1973(3) 0.65461(16) 0.0514(7) Uani 1 1 d D U . . .
C63 C 0.4170(2) 0.1269(2) 0.93319(15) 0.0389(6) Uani 1 1 d . . . . .
C64 C 0.09136(16) 0.16319(15) 0.67855(13) 0.0249(4) Uani 1 1 d . . . . .
C65 C 0.01263(18) 0.20765(17) 0.63692(14) 0.0321(5) Uani 1 1 d . . . . .
H65 H -0.029790 0.252122 0.657699 0.039 Uiso 1 1 calc R U . . .
C66 C -0.0049(2) 0.18811(19) 0.56558(16) 0.0387(6) Uani 1 1 d . . . . .
C67 C 0.0533(2) 0.12410(19) 0.53282(15) 0.0382(6) Uani 1 1 d . . . . .
H67 H 0.041270 0.111822 0.484087 0.046 Uiso 1 1 calc R U . . .
C68 C 0.1304(2) 0.07795(17) 0.57354(14) 0.0324(5) Uani 1 1 d . . . . .
C69 C 0.14786(18) 0.09709(15) 0.64464(13) 0.0268(4) Uani 1 1 d . . . . .
H69 H 0.200519 0.063735 0.671309 0.032 Uiso 1 1 calc R U . . .
C70 C -0.0891(3) 0.2397(2) 0.5241(2) 0.0595(8) Uani 1 1 d D U . . .
C71 C 0.1961(2) 0.00703(19) 0.54163(16) 0.0440(6) Uani 1 1 d D U . . .
C72 C 0.04460(17) 0.10734(14) 0.81811(12) 0.0232(4) Uani 1 1 d . . . . .
C73 C -0.06260(17) 0.12049(15) 0.82477(14) 0.0281(5) Uani 1 1 d . . . . .
H73 H -0.094162 0.173302 0.801425 0.034 Uiso 1 1 calc R U . . .
C74 C -0.12441(18) 0.05928(16) 0.86416(15) 0.0309(5) Uani 1 1 d . . . . .
C75 C -0.08144(19) -0.01840(16) 0.89926(14) 0.0305(5) Uani 1 1 d . . . . .
H75 H -0.123200 -0.059747 0.927558 0.037 Uiso 1 1 calc R U . . .
C76 C 0.02384(19) -0.03417(15) 0.89202(13) 0.0282(5) Uani 1 1 d . . . . .
C77 C 0.08557(17) 0.02724(15) 0.85241(13) 0.0260(4) Uani 1 1 d . . . . .
H77 H 0.157673 0.014396 0.848539 0.031 Uiso 1 1 calc R U . . .
C78 C -0.2387(2) 0.07796(19) 0.86951(18) 0.0426(6) Uani 1 1 d . . . . .
C79 C 0.0706(2) -0.12028(17) 0.92512(16) 0.0391(6) Uani 1 1 d D U . . .
B1 B 0.11112(18) 0.17890(16) 0.76429(14) 0.0225(5) Uani 1 1 d . . . . .
F4 F -0.1337(3) 0.3346(3) 0.9598(2) 0.0817(11) Uani 0.725(4) 1 d D U P A 1
F5 F -0.1208(4) 0.4678(3) 0.9337(2) 0.0864(14) Uani 0.725(4) 1 d D U P A 1
F6 F -0.0107(3) 0.3860(4) 0.9956(2) 0.0826(12) Uani 0.725(4) 1 d D U P A 1
F7 F 0.4770(2) 0.1433(2) 0.60391(14) 0.0759(8) Uani 0.898(3) 1 d D U P B 1
F8 F 0.4658(2) 0.2743(2) 0.61479(16) 0.0807(9) Uani 0.898(3) 1 d D U P B 1
F9 F 0.58220(16) 0.1883(3) 0.66923(14) 0.0925(12) Uani 0.898(3) 1 d D U P B 1
F13 F -0.0629(8) 0.3221(5) 0.5040(6) 0.076(2) Uani 0.427(13) 1 d D U P C 1
F14 F -0.1031(10) 0.2116(7) 0.4600(6) 0.071(2) Uani 0.427(13) 1 d D U P C 1
F15 F -0.1773(6) 0.2516(9) 0.5633(5) 0.086(2) Uani 0.427(13) 1 d D U P C 1
F16 F 0.1889(8) 0.0027(6) 0.4699(3) 0.0722(18) Uani 0.483(13) 1 d D U P D 1
F17 F 0.2980(4) 0.0168(6) 0.5433(5) 0.0631(16) Uani 0.483(13) 1 d D U P D 1
F18 F 0.1829(8) -0.0673(6) 0.5811(6) 0.074(2) Uani 0.483(13) 1 d D U P D 1
F22 F 0.1087(14) -0.1654(9) 0.8704(7) 0.063(2) Uani 0.200(10) 1 d D U P E 1
F23 F 0.1514(12) -0.1140(13) 0.9601(9) 0.056(2) Uani 0.200(10) 1 d D U P E 1
F24 F 0.0107(10) -0.1681(10) 0.9701(11) 0.068(3) Uani 0.200(10) 1 d D U P E 1
F4A F -0.1631(5) 0.4070(8) 0.9265(5) 0.071(2) Uani 0.275(4) 1 d D U P A 2
F5A F -0.0444(9) 0.4748(6) 0.9519(5) 0.079(2) Uani 0.275(4) 1 d D U P A 2
F6A F -0.0507(9) 0.3418(6) 0.9910(5) 0.074(2) Uani 0.275(4) 1 d D U P A 2
F7A F 0.4502(16) 0.2190(18) 0.5894(8) 0.0759(8) Uani 0.102(3) 1 d D U P B 2
F8A F 0.5457(16) 0.2584(14) 0.6655(11) 0.070(3) Uani 0.102(3) 1 d D U P B 2
F9A F 0.5516(15) 0.1292(12) 0.6465(12) 0.077(3) Uani 0.102(3) 1 d D U P B 2
F13A F -0.1016(7) 0.3201(4) 0.5343(5) 0.0855(18) Uani 0.573(13) 1 d D U P C 2
F14A F -0.0815(7) 0.2377(7) 0.4505(4) 0.0796(19) Uani 0.573(13) 1 d D U P C 2
F15A F -0.1804(4) 0.2082(5) 0.5523(4) 0.0738(16) Uani 0.573(13) 1 d D U P C 2
F16A F 0.1499(7) -0.0240(5) 0.4885(5) 0.0723(17) Uani 0.517(13) 1 d D U P D 2
F17A F 0.2827(6) 0.0326(4) 0.5090(6) 0.0752(18) Uani 0.517(13) 1 d D U P D 2
F18A F 0.2167(7) -0.0615(5) 0.5930(4) 0.0573(15) Uani 0.517(13) 1 d D U P D 2
F22A F 0.0549(5) -0.18240(18) 0.8865(2) 0.0686(12) Uani 0.800(10) 1 d D U P E 2
F23A F 0.1692(3) -0.1219(3) 0.9324(4) 0.0743(14) Uani 0.800(10) 1 d D U P E 2
F24A F 0.0269(3) -0.1452(2) 0.99557(18) 0.0614(9) Uani 0.800(10) 1 d D U P E 2
O1 O 0.38327(13) 0.39912(11) 0.12974(9) 0.0301(3) Uani 1 1 d . . . . .
C40 C 0.3723(2) 0.31824(18) 0.43992(13) 0.0333(5) Uani 1 1 d . . . . .
H40 H 0.444966 0.314458 0.452989 0.040 Uiso 1 1 calc R U . . .
C41 C 0.3173(2) 0.39610(18) 0.41847(14) 0.0335(5) Uani 1 1 d . . . . .
H41 H 0.346484 0.453022 0.415178 0.040 Uiso 1 1 calc R U . . .
C42 C 0.2050(2) 0.3822(2) 0.44539(16) 0.0403(6) Uani 1 1 d . . . . .
H42 H 0.156604 0.434779 0.448754 0.048 Uiso 1 1 calc R U . . .
C37 C 0.1811(2) 0.3194(2) 0.39196(15) 0.0383(6) Uani 1 1 d . . . . .
H37 H 0.114663 0.323603 0.368177 0.046 Uiso 1 1 calc R U . . .
C38 C 0.2354(2) 0.24264(19) 0.41348(14) 0.0368(6) Uani 1 1 d . . . . .
H38 H 0.212781 0.185587 0.406614 0.044 Uiso 1 1 calc R U . . .
C39 C 0.2954(2) 0.25580(19) 0.48008(14) 0.0396(6) Uani 1 1 d . . . . .
H39 H 0.323256 0.202993 0.512400 0.047 Uiso 1 1 calc R U . . .
C43 C 0.2189(2) 0.3191(2) 0.51923(16) 0.0472(7) Uani 1 1 d . . . . .
H43A H 0.249200 0.345028 0.558286 0.057 Uiso 1 1 calc R U . . .
H43B H 0.154949 0.293334 0.540664 0.057 Uiso 1 1 calc R U . . .
C13 C 0.54071(19) 0.38345(17) 0.18212(14) 0.0317(5) Uani 1 1 d . . . . .
C18 C 0.4880(2) 0.37964(17) 0.11923(14) 0.0334(5) Uani 1 1 d . . . . .
C17 C 0.5380(2) 0.3618(2) 0.05068(16) 0.0466(7) Uani 1 1 d . . . . .
H17 H 0.500557 0.359325 0.008256 0.056 Uiso 1 1 calc R U . . .
C16 C 0.6431(3) 0.3477(3) 0.04558(19) 0.0607(10) Uani 1 1 d . . . . .
H16 H 0.678180 0.334213 -0.000584 0.073 Uiso 1 1 calc R U . . .
C15 C 0.6983(2) 0.3530(3) 0.1067(2) 0.0592(10) Uani 1 1 d . . . . .
H15 H 0.770839 0.344134 0.102128 0.071 Uiso 1 1 calc R U . . .
C14 C 0.6474(2) 0.3714(2) 0.17488(17) 0.0444(7) Uani 1 1 d . . . . .
H14 H 0.685265 0.375750 0.216648 0.053 Uiso 1 1 calc R U . . .
C24 C 0.28666(17) 0.27782(15) 0.13041(13) 0.0262(4) Uani 1 1 d . . . . .
C19 C 0.32074(18) 0.35486(16) 0.09323(13) 0.0284(5) Uani 1 1 d . . . . .
C20 C 0.2915(2) 0.39117(18) 0.02223(15) 0.0372(6) Uani 1 1 d . . . . .
H20 H 0.314113 0.445087 -0.000862 0.045 Uiso 1 1 calc R U . . .
C21 C 0.2289(2) 0.3478(2) -0.01457(15) 0.0410(6) Uani 1 1 d . . . . .
H21 H 0.208017 0.371905 -0.063178 0.049 Uiso 1 1 calc R U . . .
C22 C 0.1968(2) 0.2693(2) 0.01979(15) 0.0391(6) Uani 1 1 d . . . . .
H22 H 0.155336 0.238842 -0.006028 0.047 Uiso 1 1 calc R U . . .
C23 C 0.2244(2) 0.23480(17) 0.09112(14) 0.0329(5) Uani 1 1 d . . . . .
H23 H 0.200986 0.181111 0.114080 0.039 Uiso 1 1 calc R U . . .
C6 C 0.4019(2) 0.51538(16) 0.23913(16) 0.0393(6) Uani 1 1 d . . . . .
C5 C 0.4499(3) 0.5852(2) 0.20105(19) 0.0508(8) Uani 1 1 d . . . . .
C4 C 0.3892(4) 0.6626(2) 0.1760(3) 0.0682(11) Uani 1 1 d . . . . .
H4 H 0.420902 0.710287 0.147765 0.082 Uiso 1 1 calc R U . . .
C3 C 0.2867(4) 0.6680(3) 0.1926(3) 0.0819(14) Uani 1 1 d . . . . .
H3 H 0.247859 0.720082 0.175436 0.098 Uiso 1 1 calc R U . . .
C2 C 0.2354(3) 0.6002(2) 0.2340(3) 0.0674(11) Uani 1 1 d . . . . .
H2 H 0.163782 0.606569 0.246978 0.081 Uiso 1 1 calc R U . . .
C1 C 0.2921(3) 0.52425(19) 0.2551(2) 0.0476(7) Uani 1 1 d . . . . .
H1 H 0.258373 0.476316 0.280864 0.057 Uiso 1 1 calc R U . . .
C44 C 0.5599(3) 0.5837(2) 0.1821(2) 0.0613(9) Uani 1 1 d . . . . .
H44A H 0.579974 0.642912 0.171199 0.092 Uiso 1 1 calc R U . . .
H44B H 0.578184 0.554388 0.137402 0.092 Uiso 1 1 calc R U . . .
H44C H 0.595708 0.552806 0.224982 0.092 Uiso 1 1 calc R U . . .
C7 C 0.55135(18) 0.41658(16) 0.33747(13) 0.0284(5) Uani 1 1 d . . . . .
C12 C 0.61376(19) 0.34525(18) 0.36835(16) 0.0359(5) Uani 1 1 d . . . . .
C11 C 0.6685(2) 0.3546(2) 0.43002(18) 0.0464(7) Uani 1 1 d . . . . .
H11 H 0.711492 0.307010 0.451352 0.056 Uiso 1 1 calc R U . . .
C10 C 0.6616(2) 0.4305(2) 0.46049(18) 0.0501(8) Uani 1 1 d . . . . .
H10 H 0.699495 0.434790 0.502306 0.060 Uiso 1 1 calc R U . . .
C9 C 0.6001(2) 0.5002(2) 0.43040(17) 0.0438(6) Uani 1 1 d . . . . .
H9 H 0.595033 0.552649 0.451384 0.053 Uiso 1 1 calc R U . . .
C8 C 0.5454(2) 0.49345(18) 0.36934(15) 0.0345(5) Uani 1 1 d . . . . .
H8 H 0.503035 0.541813 0.348614 0.041 Uiso 1 1 calc R U . . .
C45 C 0.6228(2) 0.2590(2) 0.3408(2) 0.0482(7) Uani 1 1 d . . . . .
H45A H 0.567501 0.256601 0.308249 0.072 Uiso 1 1 calc R U . . .
H45B H 0.617863 0.213460 0.384282 0.072 Uiso 1 1 calc R U . . .
H45C H 0.688994 0.250660 0.311731 0.072 Uiso 1 1 calc R U . . .
C25 C 0.21068(19) 0.16390(16) 0.25524(13) 0.0301(5) Uani 1 1 d . . . . .
C30 C 0.1084(2) 0.1993(2) 0.25994(15) 0.0401(6) Uani 1 1 d . . . . .
C29 C 0.0325(3) 0.1431(3) 0.28722(19) 0.0583(10) Uani 1 1 d . . . . .
H29 H -0.036955 0.165753 0.291452 0.070 Uiso 1 1 calc R U . . .
C28 C 0.0559(3) 0.0561(3) 0.3081(2) 0.0659(11) Uani 1 1 d . . . . .
H28 H 0.003029 0.019873 0.327353 0.079 Uiso 1 1 calc R U . . .
C27 C 0.1550(3) 0.0220(2) 0.30098(18) 0.0588(10) Uani 1 1 d . . . . .
H27 H 0.170973 -0.038132 0.314279 0.071 Uiso 1 1 calc R U . . .
C26 C 0.2329(2) 0.07542(18) 0.27424(15) 0.0405(6) Uani 1 1 d . . . . .
H26 H 0.301719 0.051293 0.268931 0.049 Uiso 1 1 calc R U . . .
C46 C 0.0749(2) 0.2916(2) 0.23247(19) 0.0482(7) Uani 1 1 d . . . . .
H46A H 0.130570 0.327791 0.235425 0.072 Uiso 1 1 calc R U . . .
H46B H 0.014710 0.310490 0.264277 0.072 Uiso 1 1 calc R U . . .
H46C H 0.057550 0.296844 0.179774 0.072 Uiso 1 1 calc R U . . .
C31 C 0.43212(18) 0.16191(15) 0.21594(14) 0.0291(5) Uani 1 1 d . . . . .
C36 C 0.4799(2) 0.11363(16) 0.27812(17) 0.0376(6) Uani 1 1 d . . . . .
C35 C 0.5717(3) 0.0651(2) 0.2627(2) 0.0538(8) Uani 1 1 d . . . . .
H35 H 0.604742 0.031859 0.303664 0.065 Uiso 1 1 calc R U . . .
C34 C 0.6156(3) 0.0638(2) 0.1902(3) 0.0642(10) Uani 1 1 d . . . . .
H34 H 0.678509 0.030341 0.181760 0.077 Uiso 1 1 calc R U . . .
C33 C 0.5694(3) 0.1106(2) 0.1298(2) 0.0564(9) Uani 1 1 d . . . . .
H33 H 0.600142 0.109932 0.079649 0.068 Uiso 1 1 calc R U . . .
C32 C 0.4771(2) 0.15892(18) 0.14261(17) 0.0383(6) Uani 1 1 d . . . . .
H32 H 0.444203 0.190372 0.100805 0.046 Uiso 1 1 calc R U . . .
C47 C 0.4378(3) 0.1102(2) 0.35943(17) 0.0461(7) Uani 1 1 d . . . . .
H47A H 0.421836 0.168936 0.371642 0.069 Uiso 1 1 calc R U . . .
H47B H 0.488778 0.079670 0.392544 0.069 Uiso 1 1 calc R U . . .
H47C H 0.375426 0.079643 0.367140 0.069 Uiso 1 1 calc R U . . .

loop_
_atom_site_aniso_label
_atom_site_aniso_U_11
_atom_site_aniso_U_22
_atom_site_aniso_U_33
_atom_site_aniso_U_23
_atom_site_aniso_U_13
_atom_site_aniso_U_12
Rh1 0.02299(9) 0.02818(9) 0.01955(9) -0.00562(6) -0.00106(6) -0.00580(6)
P1 0.0243(3) 0.0252(3) 0.0208(3) -0.0027(2) -0.0044(2) -0.0045(2)
P2 0.0222(3) 0.0233(2) 0.0220(3) -0.0048(2) -0.0028(2) -0.00217(19)
F1 0.174(3) 0.0437(12) 0.120(2) 0.0148(13) 0.096(2) 0.0022(15)
F2 0.158(3) 0.0581(15) 0.091(2) 0.0298(14) 0.026(2) 0.0245(17)
F3 0.129(3) 0.0627(16) 0.175(4) 0.0177(19) 0.014(2) -0.0542(18)
F10 0.0814(14) 0.0770(13) 0.0358(9) -0.0105(9) -0.0210(9) -0.0241(11)
F11 0.0437(10) 0.0947(15) 0.0414(10) 0.0041(10) -0.0164(8) 0.0190(10)
F12 0.0475(10) 0.0969(15) 0.0304(8) 0.0178(9) -0.0082(7) -0.0177(10)
F19 0.0290(8) 0.0635(11) 0.0704(13) 0.0059(10) -0.0139(8) -0.0001(8)
F20 0.0381(10) 0.1120(19) 0.0701(14) -0.0398(13) 0.0024(9) 0.0118(11)
F21 0.0344(9) 0.0548(11) 0.0857(15) 0.0082(10) 0.0017(9) -0.0145(8)
C48 0.0182(10) 0.0264(11) 0.0325(12) -0.0016(9) -0.0019(8) 0.0001(8)
C49 0.0305(12) 0.0286(12) 0.0452(15) -0.0001(11) 0.0114(11) -0.0004(10)
C50 0.0370(14) 0.0273(13) 0.071(2) 0.0001(13) 0.0161(14) 0.0003(11)
C51 0.0326(13) 0.0273(12) 0.071(2) -0.0116(13) 0.0081(13) 0.0000(10)
C52 0.0232(11) 0.0362(13) 0.0445(15) -0.0116(11) -0.0017(10) 0.0014(9)
C53 0.0238(10) 0.0283(11) 0.0307(12) -0.0025(9) -0.0041(9) 0.0006(8)
C54 0.086(3) 0.0299(15) 0.111(4) -0.0056(19) 0.054(3) -0.0044(17)
C55 0.0393(14) 0.0550(16) 0.0502(16) -0.0216(13) 0.0015(12) 0.0066(12)
C56 0.0210(10) 0.0224(10) 0.0236(10) -0.0027(8) -0.0021(8) -0.0003(8)
C57 0.0235(11) 0.0337(11) 0.0228(10) -0.0009(9) -0.0040(8) -0.0034(9)
C58 0.0234(11) 0.0428(13) 0.0258(11) -0.0022(10) -0.0003(9) -0.0046(9)
C59 0.0204(10) 0.0441(13) 0.0293(12) -0.0030(10) -0.0050(9) -0.0032(9)
C60 0.0256(11) 0.0338(12) 0.0250(11) -0.0022(9) -0.0054(9) -0.0023(9)
C61 0.0241(10) 0.0274(10) 0.0225(10) -0.0024(8) -0.0007(8) -0.0015(8)
C62 0.0261(12) 0.098(2) 0.0289(13) -0.0024(14) 0.0027(10) -0.0126(13)
C63 0.0309(13) 0.0578(17) 0.0269(12) 0.0015(11) -0.0073(10) -0.0051(12)
C64 0.0191(10) 0.0292(11) 0.0253(11) 0.0030(9) -0.0024(8) -0.0064(8)
C65 0.0220(11) 0.0413(13) 0.0306(12) 0.0042(10) -0.0041(9) -0.0021(9)
C66 0.0306(13) 0.0505(15) 0.0344(13) 0.0070(11) -0.0131(11) -0.0091(11)
C67 0.0399(14) 0.0495(15) 0.0275(12) -0.0004(11) -0.0098(11) -0.0155(12)
C68 0.0335(12) 0.0373(13) 0.0274(12) -0.0019(10) -0.0018(10) -0.0126(10)
C69 0.0256(11) 0.0304(11) 0.0245(11) 0.0002(9) -0.0039(9) -0.0064(9)
C70 0.0512(17) 0.0735(19) 0.0533(17) 0.0016(15) -0.0294(14) 0.0067(15)
C71 0.0580(16) 0.0441(14) 0.0326(13) -0.0117(11) -0.0007(12) -0.0108(12)
C72 0.0219(10) 0.0253(10) 0.0219(10) -0.0023(8) -0.0010(8) -0.0016(8)
C73 0.0228(11) 0.0282(11) 0.0315(12) 0.0012(9) -0.0025(9) -0.0004(8)
C74 0.0243(11) 0.0328(12) 0.0344(12) -0.0008(10) -0.0008(9) -0.0041(9)
C75 0.0306(12) 0.0312(12) 0.0289(12) 0.0022(9) -0.0015(9) -0.0094(9)
C76 0.0318(12) 0.0262(11) 0.0262(11) 0.0016(9) -0.0079(9) -0.0034(9)
C77 0.0235(10) 0.0265(11) 0.0273(11) -0.0015(9) -0.0043(9) 0.0002(8)
C78 0.0293(13) 0.0418(14) 0.0532(17) 0.0014(12) 0.0047(12) -0.0047(11)
C79 0.0435(14) 0.0293(12) 0.0432(14) 0.0067(10) -0.0144(11) -0.0038(10)
B1 0.0191(11) 0.0244(11) 0.0226(11) 0.0006(9) -0.0014(9) -0.0011(9)
F4 0.074(2) 0.089(2) 0.084(2) -0.0398(19) 0.0470(18) -0.0237(18)
F5 0.101(3) 0.074(2) 0.067(2) -0.0126(17) 0.018(2) 0.056(2)
F6 0.0560(19) 0.140(3) 0.0530(17) -0.030(2) -0.0092(14) 0.017(2)
F7 0.0647(15) 0.121(2) 0.0437(12) -0.0278(13) 0.0210(10) -0.0145(14)
F8 0.0778(17) 0.0927(19) 0.0571(15) 0.0247(14) 0.0255(13) -0.0167(14)
F9 0.0224(10) 0.205(4) 0.0432(12) 0.0078(17) 0.0006(9) -0.0162(15)
F13 0.073(4) 0.070(3) 0.079(4) 0.015(3) -0.034(3) 0.013(3)
F14 0.076(4) 0.082(4) 0.060(3) -0.004(3) -0.047(3) 0.002(3)
F15 0.050(3) 0.119(5) 0.076(3) 0.011(4) -0.019(2) 0.029(4)
F16 0.097(4) 0.084(4) 0.038(2) -0.026(2) -0.006(2) 0.009(3)
F17 0.050(2) 0.075(3) 0.067(4) -0.035(3) 0.004(2) 0.004(2)
F18 0.095(5) 0.047(2) 0.074(4) -0.004(3) 0.019(3) -0.002(3)
F22 0.082(5) 0.035(4) 0.070(4) -0.004(3) -0.024(4) 0.018(4)
F23 0.062(5) 0.050(4) 0.055(5) 0.005(4) -0.038(4) 0.005(4)
F24 0.076(4) 0.044(5) 0.075(5) 0.022(4) -0.003(4) -0.008(4)
F4A 0.045(3) 0.109(5) 0.061(4) -0.036(4) 0.013(3) 0.007(3)
F5A 0.092(5) 0.082(4) 0.072(4) -0.052(3) 0.029(4) -0.018(4)
F6A 0.084(5) 0.083(4) 0.044(3) -0.007(3) 0.020(4) 0.027(4)
F7A 0.0647(15) 0.121(2) 0.0437(12) -0.0278(13) 0.0210(10) -0.0145(14)
F8A 0.041(5) 0.124(5) 0.043(5) -0.002(5) 0.022(4) -0.033(5)
F9A 0.045(5) 0.129(5) 0.051(5) -0.012(5) 0.029(5) -0.008(5)
F13A 0.089(4) 0.076(3) 0.093(4) -0.004(3) -0.058(3) 0.023(3)
F14A 0.076(4) 0.112(5) 0.046(2) 0.015(3) -0.029(2) 0.004(3)
F15A 0.0354(18) 0.090(4) 0.091(3) 0.008(3) -0.0246(18) 0.010(2)
F16A 0.096(4) 0.074(3) 0.058(3) -0.037(3) -0.024(3) -0.004(3)
F17A 0.075(3) 0.058(3) 0.086(4) -0.013(3) 0.040(3) -0.011(2)
F18A 0.081(4) 0.046(2) 0.042(2) -0.0092(17) -0.008(2) 0.017(2)
F22A 0.110(3) 0.0301(12) 0.0703(19) -0.0108(12) -0.043(2) 0.0098(15)
F23A 0.0451(15) 0.0548(19) 0.112(3) 0.036(2) -0.0258(18) -0.0005(13)
F24A 0.096(2) 0.0433(16) 0.0379(14) 0.0146(11) -0.0056(14) 0.0012(14)
O1 0.0327(9) 0.0351(9) 0.0246(8) -0.0057(7) -0.0041(7) -0.0085(7)
C40 0.0374(13) 0.0461(14) 0.0193(10) -0.0063(10) -0.0029(9) -0.0147(11)
C41 0.0349(13) 0.0426(13) 0.0265(12) -0.0141(10) 0.0005(10) -0.0105(10)
C42 0.0349(14) 0.0556(17) 0.0336(13) -0.0200(12) 0.0081(11) -0.0090(12)
C37 0.0308(13) 0.0577(17) 0.0306(13) -0.0160(12) 0.0043(10) -0.0158(12)
C38 0.0404(14) 0.0469(15) 0.0257(12) -0.0067(10) 0.0042(10) -0.0212(12)
C39 0.0483(16) 0.0500(16) 0.0218(11) -0.0023(11) -0.0004(11) -0.0177(13)
C43 0.0480(16) 0.070(2) 0.0281(13) -0.0176(13) 0.0092(12) -0.0264(15)
C13 0.0292(12) 0.0414(13) 0.0261(11) -0.0080(10) 0.0032(9) -0.0117(10)
C18 0.0338(13) 0.0415(13) 0.0272(12) -0.0062(10) -0.0005(10) -0.0150(10)
C17 0.0436(16) 0.073(2) 0.0286(13) -0.0160(13) 0.0043(11) -0.0233(14)
C16 0.0443(17) 0.105(3) 0.0395(16) -0.0293(18) 0.0162(14) -0.0277(18)
C15 0.0306(14) 0.103(3) 0.0490(18) -0.0293(19) 0.0116(13) -0.0197(16)
C14 0.0301(13) 0.070(2) 0.0367(14) -0.0147(13) 0.0020(11) -0.0156(13)
C24 0.0254(11) 0.0320(11) 0.0224(10) -0.0074(9) -0.0038(8) -0.0008(9)
C19 0.0285(11) 0.0342(12) 0.0240(11) -0.0069(9) -0.0057(9) -0.0023(9)
C20 0.0426(14) 0.0410(14) 0.0276(12) 0.0005(10) -0.0080(11) -0.0035(11)
C21 0.0395(14) 0.0567(17) 0.0276(12) -0.0039(11) -0.0132(11) -0.0005(12)
C22 0.0357(13) 0.0539(16) 0.0321(13) -0.0135(12) -0.0106(11) -0.0067(12)
C23 0.0333(12) 0.0384(13) 0.0297(12) -0.0097(10) -0.0054(10) -0.0069(10)
C6 0.0601(17) 0.0261(11) 0.0344(13) -0.0018(10) -0.0222(12) -0.0037(11)
C5 0.067(2) 0.0411(15) 0.0466(17) 0.0000(13) -0.0134(15) -0.0153(14)
C4 0.086(3) 0.0407(17) 0.079(3) -0.0038(17) -0.027(2) 0.0032(18)
C3 0.086(3) 0.0446(19) 0.116(4) 0.013(2) -0.038(3) -0.016(2)
C2 0.054(2) 0.0468(18) 0.102(3) -0.0038(19) -0.023(2) 0.0014(15)
C1 0.0521(17) 0.0333(14) 0.0570(19) -0.0037(13) -0.0112(14) 0.0008(12)
C44 0.070(2) 0.055(2) 0.059(2) -0.0037(16) -0.0066(18) -0.0103(17)
C7 0.0244(11) 0.0385(12) 0.0234(11) -0.0032(9) -0.0037(9) -0.0078(9)
C12 0.0261(12) 0.0453(14) 0.0360(13) -0.0014(11) -0.0062(10) -0.0037(10)
C11 0.0334(14) 0.0611(18) 0.0446(16) 0.0005(14) -0.0166(12) -0.0022(13)
C10 0.0418(16) 0.077(2) 0.0365(15) -0.0118(14) -0.0142(12) -0.0123(15)
C9 0.0415(15) 0.0584(18) 0.0370(14) -0.0170(13) -0.0060(12) -0.0140(13)
C8 0.0322(12) 0.0440(14) 0.0301(12) -0.0088(10) -0.0031(10) -0.0108(10)
C45 0.0411(15) 0.0431(15) 0.0608(19) -0.0065(14) -0.0173(14) 0.0064(12)
C25 0.0326(12) 0.0372(12) 0.0235(11) -0.0085(9) 0.0002(9) -0.0132(10)
C30 0.0316(13) 0.0636(18) 0.0313(13) -0.0217(12) 0.0015(10) -0.0158(12)
C29 0.0391(16) 0.103(3) 0.0420(17) -0.0284(18) 0.0092(13) -0.0358(18)
C28 0.073(3) 0.093(3) 0.0416(17) -0.0162(18) 0.0105(16) -0.060(2)
C27 0.092(3) 0.0549(19) 0.0354(15) -0.0050(13) -0.0012(16) -0.0437(19)
C26 0.0549(17) 0.0384(14) 0.0315(13) -0.0060(11) -0.0038(12) -0.0194(12)
C46 0.0273(13) 0.070(2) 0.0525(17) -0.0300(15) -0.0072(12) 0.0055(13)
C31 0.0263(11) 0.0259(11) 0.0363(13) -0.0098(9) -0.0035(9) 0.0009(9)
C36 0.0374(14) 0.0271(12) 0.0492(16) -0.0075(11) -0.0117(12) 0.0035(10)
C35 0.0455(17) 0.0379(15) 0.080(2) -0.0146(15) -0.0209(16) 0.0139(13)
C34 0.0390(17) 0.059(2) 0.097(3) -0.033(2) -0.0067(18) 0.0200(15)
C33 0.0401(16) 0.065(2) 0.066(2) -0.0309(18) 0.0081(15) 0.0068(15)
C32 0.0332(13) 0.0428(14) 0.0408(14) -0.0162(12) 0.0009(11) 0.0000(11)
C47 0.0553(18) 0.0408(15) 0.0409(15) 0.0022(12) -0.0182(13) 0.0037(13)

loop_
_atom_type_symbol
_atom_type_description
_atom_type_scat_dispersion_real
_atom_type_scat_dispersion_imag
_atom_type_scat_source
C C 0.0181 0.0091 'International Tables Vol C Tables 4.2.6.8 and 6.1.1.4'
H H 0.0000 0.0000 'International Tables Vol C Tables 4.2.6.8 and 6.1.1.4'
B B 0.0090 0.0039 'International Tables Vol C Tables 4.2.6.8 and 6.1.1.4'
F F 0.0727 0.0534 'International Tables Vol C Tables 4.2.6.8 and 6.1.1.4'
O O 0.0492 0.0322 'International Tables Vol C Tables 4.2.6.8 and 6.1.1.4'
P P 0.2955 0.4335 'International Tables Vol C Tables 4.2.6.8 and 6.1.1.4'
Rh Rh 0.0927 3.6045 'International Tables Vol C Tables 4.2.6.8 and 6.1.1.4'

loop_
_geom_angle_atom_site_label_1
_geom_angle_atom_site_label_2
_geom_angle_atom_site_label_3
_geom_angle
_geom_angle_site_symmetry_1
_geom_angle_site_symmetry_3
_geom_angle_publ_flag
P1 Rh1 P2 100.784(19) . . ?
C40 Rh1 P1 95.91(7) . . ?
C40 Rh1 P2 144.10(7) . . ?
C40 Rh1 C41 37.33(10) . . ?
C40 Rh1 C37 77.13(10) . . ?
C40 Rh1 C38 65.21(9) . . ?
C41 Rh1 P1 88.63(7) . . ?
C41 Rh1 P2 169.48(7) . . ?
C41 Rh1 C37 65.59(9) . . ?
C41 Rh1 C38 77.47(10) . . ?
C37 Rh1 P1 146.11(8) . . ?
C37 Rh1 P2 103.90(7) . . ?
C37 Rh1 C38 35.74(11) . . ?
C38 Rh1 P1 161.02(7) . . ?
C38 Rh1 P2 94.34(7) . . ?
C13 P1 Rh1 123.42(8) . . ?
C13 P1 C6 103.35(13) . . ?
C13 P1 C7 106.24(11) . . ?
C6 P1 Rh1 106.95(10) . . ?
C7 P1 Rh1 109.23(8) . . ?
C7 P1 C6 106.46(11) . . ?
C24 P2 Rh1 124.17(8) . . ?
C25 P2 Rh1 111.04(8) . . ?
C25 P2 C24 100.15(11) . . ?
C25 P2 C31 105.85(11) . . ?
C31 P2 Rh1 110.19(8) . . ?
C31 P2 C24 103.74(11) . . ?
C49 C48 B1 119.8(2) . . ?
C53 C48 C49 116.2(2) . . ?
C53 C48 B1 123.8(2) . . ?
C48 C49 H49 118.9 . . ?
C50 C49 C48 122.1(3) . . ?
C50 C49 H49 118.9 . . ?
C49 C50 C51 120.5(3) . . ?
C49 C50 C54 120.2(3) . . ?
C51 C50 C54 119.3(3) . . ?
C50 C51 H51 120.7 . . ?
C52 C51 C50 118.5(2) . . ?
C52 C51 H51 120.7 . . ?
C51 C52 C53 120.6(3) . . ?
C51 C52 C55 119.7(2) . . ?
C53 C52 C55 119.7(3) . . ?
C48 C53 H53 119.0 . . ?
C52 C53 C48 122.1(2) . . ?
C52 C53 H53 119.0 . . ?
F1 C54 F3 112.0(4) . . ?
F1 C54 C50 113.4(3) . . ?
F2 C54 F1 104.3(5) . . ?
F2 C54 F3 103.7(3) . . ?
F2 C54 C50 111.8(3) . . ?
F3 C54 C50 111.1(4) . . ?
F4 C55 C52 111.1(3) . . ?
F5 C55 C52 115.9(3) . . ?
F5 C55 F4 104.1(4) . . ?
F5 C55 F6 110.1(4) . . ?
F6 C55 C52 114.2(3) . . ?
F6 C55 F4 99.8(4) . . ?
F4A C55 C52 110.1(4) . . ?
F4A C55 F5A 103.5(7) . . ?
F5A C55 C52 108.1(4) . . ?
F6A C55 C52 115.4(5) . . ?
F6A C55 F4A 109.1(8) . . ?
F6A C55 F5A 110.0(8) . . ?
C57 C56 C61 115.4(2) . . ?
C57 C56 B1 122.02(19) . . ?
C61 C56 B1 122.38(19) . . ?
C56 C57 H57 118.6 . . ?
C58 C57 C56 122.8(2) . . ?
C58 C57 H57 118.6 . . ?
C57 C58 C62 119.3(2) . . ?
C59 C58 C57 120.6(2) . . ?
C59 C58 C62 120.0(2) . . ?
C58 C59 H59 121.0 . . ?
C58 C59 C60 118.0(2) . . ?
C60 C59 H59 121.0 . . ?
C59 C60 C61 121.1(2) . . ?
C59 C60 C63 117.6(2) . . ?
C61 C60 C63 121.3(2) . . ?
C56 C61 H61 118.9 . . ?
C60 C61 C56 122.1(2) . . ?
C60 C61 H61 118.9 . . ?
F7 C62 C58 111.5(3) . . ?
F8 C62 C58 112.5(3) . . ?
F8 C62 F7 102.4(3) . . ?
F9 C62 C58 114.1(2) . . ?
F9 C62 F7 106.2(3) . . ?
F9 C62 F8 109.3(3) . . ?
F7A C62 C58 118.7(10) . . ?
F7A C62 F8A 108.0(14) . . ?
F7A C62 F9A 105.0(13) . . ?
F8A C62 C58 108.7(8) . . ?
F9A C62 C58 111.5(9) . . ?
F9A C62 F8A 103.8(13) . . ?
F10 C63 C60 111.5(2) . . ?
F11 C63 F10 106.3(2) . . ?
F11 C63 F12 107.5(2) . . ?
F11 C63 C60 112.7(2) . . ?
F12 C63 F10 105.3(2) . . ?
F12 C63 C60 113.1(2) . . ?
C65 C64 B1 123.9(2) . . ?
C69 C64 C65 115.2(2) . . ?
C69 C64 B1 120.61(19) . . ?
C64 C65 H65 119.2 . . ?
C66 C65 C64 121.7(2) . . ?
C66 C65 H65 119.2 . . ?
C65 C66 C70 118.4(3) . . ?
C67 C66 C65 121.9(2) . . ?
C67 C66 C70 119.7(3) . . ?
C66 C67 H67 121.2 . . ?
C66 C67 C68 117.6(2) . . ?
C68 C67 H67 121.2 . . ?
C67 C68 C69 120.7(2) . . ?
C67 C68 C71 120.5(2) . . ?
C69 C68 C71 118.9(2) . . ?
C64 C69 H69 118.5 . . ?
C68 C69 C64 123.0(2) . . ?
C68 C69 H69 118.5 . . ?
F13 C70 C66 108.7(4) . . ?
F14 C70 C66 112.9(6) . . ?
F14 C70 F13 105.7(6) . . ?
F15 C70 C66 116.6(4) . . ?
F15 C70 F13 101.8(6) . . ?
F15 C70 F14 110.0(7) . . ?
F13A C70 C66 114.5(4) . . ?
F13A C70 F14A 107.3(5) . . ?
F13A C70 F15A 103.9(5) . . ?
F14A C70 C66 114.8(5) . . ?
F14A C70 F15A 107.0(5) . . ?
F15A C70 C66 108.7(4) . . ?
F16 C71 C68 115.7(4) . . ?
F16 C71 F17 102.1(5) . . ?
F17 C71 C68 111.7(3) . . ?
F18 C71 C68 112.0(5) . . ?
F18 C71 F16 109.8(6) . . ?
F18 C71 F17 104.6(5) . . ?
F16A C71 C68 111.5(4) . . ?
F17A C71 C68 112.2(4) . . ?
F17A C71 F16A 106.4(5) . . ?
F17A C71 F18A 108.1(5) . . ?
F18A C71 C68 113.5(4) . . ?
F18A C71 F16A 104.6(5) . . ?
C73 C72 B1 119.39(19) . . ?
C77 C72 C73 115.5(2) . . ?
C77 C72 B1 124.70(19) . . ?
C72 C73 H73 118.7 . . ?
C74 C73 C72 122.6(2) . . ?
C74 C73 H73 118.7 . . ?
C73 C74 C78 119.7(2) . . ?
C75 C74 C73 120.5(2) . . ?
C75 C74 C78 119.7(2) . . ?
C74 C75 H75 120.9 . . ?
C76 C75 C74 118.2(2) . . ?
C76 C75 H75 120.9 . . ?
C75 C76 C77 121.1(2) . . ?
C75 C76 C79 118.6(2) . . ?
C77 C76 C79 120.2(2) . . ?
C72 C77 H77 119.0 . . ?
C76 C77 C72 122.0(2) . . ?
C76 C77 H77 119.0 . . ?
F19 C78 C74 112.8(2) . . ?
F20 C78 F19 104.5(2) . . ?
F20 C78 F21 109.9(3) . . ?
F20 C78 C74 112.1(3) . . ?
F21 C78 F19 104.3(2) . . ?
F21 C78 C74 112.6(2) . . ?
F22 C79 C76 110.3(6) . . ?
F23 C79 C76 112.2(9) . . ?
F23 C79 F22 102.1(9) . . ?
F24 C79 C76 116.1(7) . . ?
F24 C79 F22 106.9(9) . . ?
F24 C79 F23 108.0(10) . . ?
F22A C79 C76 112.7(2) . . ?
F22A C79 F24A 104.0(3) . . ?
F23A C79 C76 113.8(3) . . ?
F23A C79 F22A 108.7(3) . . ?
F23A C79 F24A 105.9(3) . . ?
F24A C79 C76 111.2(3) . . ?
C48 B1 C56 104.49(17) . . ?
C64 B1 C48 112.88(18) . . ?
C64 B1 C56 110.26(18) . . ?
C64 B1 C72 102.99(17) . . ?
C72 B1 C48 111.39(18) . . ?
C72 B1 C56 115.12(18) . . ?
C18 O1 C19 117.47(19) . . ?
Rh1 C40 H40 122.5 . . ?
C41 C40 Rh1 71.35(14) . . ?
C41 C40 H40 122.5 . . ?
C41 C40 C39 107.1(2) . . ?
C39 C40 Rh1 98.28(15) . . ?
C39 C40 H40 122.5 . . ?
Rh1 C41 H41 123.0 . . ?
C40 C41 Rh1 71.32(14) . . ?
C40 C41 H41 123.0 . . ?
C40 C41 C42 105.8(2) . . ?
C42 C41 Rh1 97.87(15) . . ?
C42 C41 H41 123.0 . . ?
C41 C42 H42 117.3 . . ?
C41 C42 C37 100.8(2) . . ?
C41 C42 C43 100.5(2) . . ?
C37 C42 H42 117.3 . . ?
C37 C42 C43 100.4(2) . . ?
C43 C42 H42 117.3 . . ?
Rh1 C37 H37 123.0 . . ?
C42 C37 Rh1 95.49(16) . . ?
C42 C37 H37 123.0 . . ?
C38 C37 Rh1 72.80(16) . . ?
C38 C37 C42 106.8(2) . . ?
C38 C37 H37 123.0 . . ?
Rh1 C38 H38 123.3 . . ?
C37 C38 Rh1 71.46(15) . . ?
C37 C38 H38 123.3 . . ?
C37 C38 C39 106.7(2) . . ?
C39 C38 Rh1 95.26(15) . . ?
C39 C38 H38 123.3 . . ?
C40 C39 C38 101.0(2) . . ?
C40 C39 H39 117.4 . . ?
C40 C39 C43 100.1(2) . . ?
C38 C39 H39 117.4 . . ?
C38 C39 C43 100.5(2) . . ?
C43 C39 H39 117.4 . . ?
C42 C43 H43A 113.0 . . ?
C42 C43 H43B 113.0 . . ?
C39 C43 C42 93.8(2) . . ?
C39 C43 H43A 113.0 . . ?
C39 C43 H43B 113.0 . . ?
H43A C43 H43B 110.4 . . ?
C18 C13 P1 115.78(19) . . ?
C18 C13 C14 118.3(2) . . ?
C14 C13 P1 125.9(2) . . ?
O1 C18 C13 114.4(2) . . ?
O1 C18 C17 123.5(2) . . ?
C13 C18 C17 122.0(3) . . ?
C18 C17 H17 120.7 . . ?
C16 C17 C18 118.6(3) . . ?
C16 C17 H17 120.7 . . ?
C17 C16 H16 119.5 . . ?
C17 C16 C15 121.0(3) . . ?
C15 C16 H16 119.5 . . ?
C16 C15 H15 120.1 . . ?
C16 C15 C14 119.9(3) . . ?
C14 C15 H15 120.1 . . ?
C13 C14 H14 119.9 . . ?
C15 C14 C13 120.2(3) . . ?
C15 C14 H14 119.9 . . ?
C19 C24 P2 122.76(17) . . ?
C19 C24 C23 116.9(2) . . ?
C23 C24 P2 120.28(19) . . ?
C24 C19 O1 118.8(2) . . ?
C20 C19 O1 118.6(2) . . ?
C20 C19 C24 122.5(2) . . ?
C19 C20 H20 120.4 . . ?
C21 C20 C19 119.2(3) . . ?
C21 C20 H20 120.4 . . ?
C20 C21 H21 120.2 . . ?
C22 C21 C20 119.7(2) . . ?
C22 C21 H21 120.2 . . ?
C21 C22 H22 119.7 . . ?
C23 C22 C21 120.7(2) . . ?
C23 C22 H22 119.7 . . ?
C24 C23 H23 119.5 . . ?
C22 C23 C24 121.0(2) . . ?
C22 C23 H23 119.5 . . ?
C5 C6 P1 126.5(3) . . ?
C5 C6 C1 118.8(3) . . ?
C1 C6 P1 114.6(2) . . ?
C6 C5 C4 119.0(4) . . ?
C6 C5 C44 123.5(3) . . ?
C4 C5 C44 117.4(3) . . ?
C5 C4 H4 120.0 . . ?
C3 C4 C5 120.0(4) . . ?
C3 C4 H4 120.0 . . ?
C4 C3 H3 118.6 . . ?
C4 C3 C2 122.8(4) . . ?
C2 C3 H3 118.6 . . ?
C3 C2 H2 121.1 . . ?
C1 C2 C3 117.7(4) . . ?
C1 C2 H2 121.1 . . ?
C6 C1 H1 119.2 . . ?
C2 C1 C6 121.5(3) . . ?
C2 C1 H1 119.2 . . ?
C5 C44 H44A 109.5 . . ?
C5 C44 H44B 109.5 . . ?
C5 C44 H44C 109.5 . . ?
H44A C44 H44B 109.5 . . ?
H44A C44 H44C 109.5 . . ?
H44B C44 H44C 109.5 . . ?
C12 C7 P1 121.16(19) . . ?
C12 C7 C8 119.2(2) . . ?
C8 C7 P1 118.89(19) . . ?
C7 C12 C11 117.9(3) . . ?
C7 C12 C45 123.7(2) . . ?
C11 C12 C45 118.3(3) . . ?
C12 C11 H11 119.0 . . ?
C10 C11 C12 122.0(3) . . ?
C10 C11 H11 119.0 . . ?
C11 C10 H10 120.0 . . ?
C9 C10 C11 120.0(3) . . ?
C9 C10 H10 120.0 . . ?
C10 C9 H9 120.2 . . ?
C10 C9 C8 119.6(3) . . ?
C8 C9 H9 120.2 . . ?
C7 C8 H8 119.4 . . ?
C9 C8 C7 121.3(3) . . ?
C9 C8 H8 119.4 . . ?
C12 C45 H45A 109.5 . . ?
C12 C45 H45B 109.5 . . ?
C12 C45 H45C 109.5 . . ?
H45A C45 H45B 109.5 . . ?
H45A C45 H45C 109.5 . . ?
H45B C45 H45C 109.5 . . ?
C30 C25 P2 120.3(2) . . ?
C26 C25 P2 119.8(2) . . ?
C26 C25 C30 119.8(2) . . ?
C25 C30 C46 124.1(2) . . ?
C29 C30 C25 117.6(3) . . ?
C29 C30 C46 118.1(3) . . ?
C30 C29 H29 119.0 . . ?
C28 C29 C30 121.9(3) . . ?
C28 C29 H29 119.0 . . ?
C29 C28 H28 120.0 . . ?
C27 C28 C29 119.9(3) . . ?
C27 C28 H28 120.0 . . ?
C28 C27 H27 120.0 . . ?
C28 C27 C26 120.1(4) . . ?
C26 C27 H27 120.0 . . ?
C25 C26 C27 120.5(3) . . ?
C25 C26 H26 119.7 . . ?
C27 C26 H26 119.7 . . ?
C30 C46 H46A 109.5 . . ?
C30 C46 H46B 109.5 . . ?
C30 C46 H46C 109.5 . . ?
H46A C46 H46B 109.5 . . ?
H46A C46 H46C 109.5 . . ?
H46B C46 H46C 109.5 . . ?
C36 C31 P2 122.4(2) . . ?
C32 C31 P2 117.96(19) . . ?
C32 C31 C36 119.6(2) . . ?
C31 C36 C47 124.5(2) . . ?
C35 C36 C31 117.7(3) . . ?
C35 C36 C47 117.8(3) . . ?
C36 C35 H35 119.0 . . ?
C34 C35 C36 121.9(3) . . ?
C34 C35 H35 119.0 . . ?
C35 C34 H34 119.8 . . ?
C35 C34 C33 120.4(3) . . ?
C33 C34 H34 119.8 . . ?
C34 C33 H33 120.3 . . ?
C34 C33 C32 119.4(3) . . ?
C32 C33 H33 120.3 . . ?
C31 C32 H32 119.5 . . ?
C33 C32 C31 120.9(3) . . ?
C33 C32 H32 119.5 . . ?
C36 C47 H47A 109.5 . . ?
C36 C47 H47B 109.5 . . ?
C36 C47 H47C 109.5 . . ?
H47A C47 H47B 109.5 . . ?
H47A C47 H47C 109.5 . . ?
H47B C47 H47C 109.5 . . ?

loop_
_geom_bond_atom_site_label_1
_geom_bond_atom_site_label_2
_geom_bond_distance
_geom_bond_site_symmetry_2
_geom_bond_publ_flag
Rh1 P1 2.3514(6) . ?
Rh1 P2 2.3950(5) . ?
Rh1 C40 2.163(2) . ?
Rh1 C41 2.164(2) . ?
Rh1 C37 2.219(3) . ?
Rh1 C38 2.236(3) . ?
P1 C13 1.818(3) . ?
P1 C6 1.840(3) . ?
P1 C7 1.830(2) . ?
P2 C24 1.843(2) . ?
P2 C25 1.836(2) . ?
P2 C31 1.841(2) . ?
F1 C54 1.321(5) . ?
F2 C54 1.316(6) . ?
F3 C54 1.329(6) . ?
F10 C63 1.355(4) . ?
F11 C63 1.325(3) . ?
F12 C63 1.328(3) . ?
F19 C78 1.338(4) . ?
F20 C78 1.320(4) . ?
F21 C78 1.337(3) . ?
C48 C49 1.401(3) . ?
C48 C53 1.396(3) . ?
C48 B1 1.641(3) . ?
C49 H49 0.9500 . ?
C49 C50 1.389(4) . ?
C50 C51 1.392(5) . ?
C50 C54 1.509(5) . ?
C51 H51 0.9500 . ?
C51 C52 1.384(4) . ?
C52 C53 1.395(3) . ?
C52 C55 1.497(4) . ?
C53 H53 0.9500 . ?
C55 F4 1.388(5) . ?
C55 F5 1.272(4) . ?
C55 F6 1.318(4) . ?
C55 F4A 1.306(7) . ?
C55 F5A 1.357(8) . ?
C55 F6A 1.225(8) . ?
C56 C57 1.401(3) . ?
C56 C61 1.402(3) . ?
C56 B1 1.649(3) . ?
C57 H57 0.9500 . ?
C57 C58 1.394(3) . ?
C58 C59 1.384(3) . ?
C58 C62 1.498(4) . ?
C59 H59 0.9500 . ?
C59 C60 1.388(3) . ?
C60 C61 1.395(3) . ?
C60 C63 1.492(3) . ?
C61 H61 0.9500 . ?
C62 F7 1.350(4) . ?
C62 F8 1.330(4) . ?
C62 F9 1.307(3) . ?
C62 F7A 1.286(13) . ?
C62 F8A 1.344(13) . ?
C62 F9A 1.326(13) . ?
C64 C65 1.404(3) . ?
C64 C69 1.398(3) . ?
C64 B1 1.636(3) . ?
C65 H65 0.9500 . ?
C65 C66 1.399(4) . ?
C66 C67 1.374(4) . ?
C66 C70 1.498(4) . ?
C67 H67 0.9500 . ?
C67 C68 1.389(4) . ?
C68 C69 1.393(3) . ?
C68 C71 1.493(4) . ?
C69 H69 0.9500 . ?
C70 F13 1.361(8) . ?
C70 F14 1.322(9) . ?
C70 F15 1.311(8) . ?
C70 F13A 1.297(7) . ?
C70 F14A 1.316(7) . ?
C70 F15A 1.369(6) . ?
C71 F16 1.307(6) . ?
C71 F17 1.368(6) . ?
C71 F18 1.294(8) . ?
C71 F16A 1.346(6) . ?
C71 F17A 1.303(6) . ?
C71 F18A 1.335(7) . ?
C72 C73 1.404(3) . ?
C72 C77 1.401(3) . ?
C72 B1 1.636(3) . ?
C73 H73 0.9500 . ?
C73 C74 1.390(3) . ?
C74 C75 1.385(3) . ?
C74 C78 1.503(4) . ?
C75 H75 0.9500 . ?
C75 C76 1.382(3) . ?
C76 C77 1.393(3) . ?
C76 C79 1.496(3) . ?
C77 H77 0.9500 . ?
C79 F22 1.327(10) . ?
C79 F23 1.303(11) . ?
C79 F24 1.286(10) . ?
C79 F22A 1.317(4) . ?
C79 F23A 1.315(4) . ?
C79 F24A 1.355(4) . ?
O1 C18 1.386(3) . ?
O1 C19 1.390(3) . ?
C40 H40 1.0000 . ?
C40 C41 1.385(4) . ?
C40 C39 1.535(4) . ?
C41 H41 1.0000 . ?
C41 C42 1.538(4) . ?
C42 H42 1.0000 . ?
C42 C37 1.543(4) . ?
C42 C43 1.546(4) . ?
C37 H37 1.0000 . ?
C37 C38 1.367(4) . ?
C38 H38 1.0000 . ?
C38 C39 1.537(4) . ?
C39 H39 1.0000 . ?
C39 C43 1.542(4) . ?
C43 H43A 0.9900 . ?
C43 H43B 0.9900 . ?
C13 C18 1.386(3) . ?
C13 C14 1.396(4) . ?
C18 C17 1.389(4) . ?
C17 H17 0.9500 . ?
C17 C16 1.376(5) . ?
C16 H16 0.9500 . ?
C16 C15 1.385(5) . ?
C15 H15 0.9500 . ?
C15 C14 1.390(4) . ?
C14 H14 0.9500 . ?
C24 C19 1.388(3) . ?
C24 C23 1.406(3) . ?
C19 C20 1.387(3) . ?
C20 H20 0.9500 . ?
C20 C21 1.385(4) . ?
C21 H21 0.9500 . ?
C21 C22 1.383(4) . ?
C22 H22 0.9500 . ?
C22 C23 1.378(4) . ?
C23 H23 0.9500 . ?
C6 C5 1.380(4) . ?
C6 C1 1.445(5) . ?
C5 C4 1.430(5) . ?
C5 C44 1.456(5) . ?
C4 H4 0.9500 . ?
C4 C3 1.352(7) . ?
C3 H3 0.9500 . ?
C3 C2 1.399(6) . ?
C2 H2 0.9500 . ?
C2 C1 1.370(5) . ?
C1 H1 0.9500 . ?
C44 H44A 0.9800 . ?
C44 H44B 0.9800 . ?
C44 H44C 0.9800 . ?
C7 C12 1.403(4) . ?
C7 C8 1.403(4) . ?
C12 C11 1.404(4) . ?
C12 C45 1.501(4) . ?
C11 H11 0.9500 . ?
C11 C10 1.376(5) . ?
C10 H10 0.9500 . ?
C10 C9 1.374(5) . ?
C9 H9 0.9500 . ?
C9 C8 1.384(4) . ?
C8 H8 0.9500 . ?
C45 H45A 0.9800 . ?
C45 H45B 0.9800 . ?
C45 H45C 0.9800 . ?
C25 C30 1.408(4) . ?
C25 C26 1.394(4) . ?
C30 C29 1.403(4) . ?
C30 C46 1.502(5) . ?
C29 H29 0.9500 . ?
C29 C28 1.379(6) . ?
C28 H28 0.9500 . ?
C28 C27 1.365(6) . ?
C27 H27 0.9500 . ?
C27 C26 1.394(4) . ?
C26 H26 0.9500 . ?
C46 H46A 0.9800 . ?
C46 H46B 0.9800 . ?
C46 H46C 0.9800 . ?
C31 C36 1.415(4) . ?
C31 C32 1.393(4) . ?
C36 C35 1.394(4) . ?
C36 C47 1.502(4) . ?
C35 H35 0.9500 . ?
C35 C34 1.372(6) . ?
C34 H34 0.9500 . ?
C34 C33 1.373(6) . ?
C33 H33 0.9500 . ?
C33 C32 1.389(4) . ?
C32 H32 0.9500 . ?
C47 H47A 0.9800 . ?
C47 H47B 0.9800 . ?
C47 H47C 0.9800 . ?

loop_
_geom_torsion_atom_site_label_1
_geom_torsion_atom_site_label_2
_geom_torsion_atom_site_label_3
_geom_torsion_atom_site_label_4
_geom_torsion
_geom_torsion_site_symmetry_1
_geom_torsion_site_symmetry_2
_geom_torsion_site_symmetry_3
_geom_torsion_site_symmetry_4
_geom_torsion_publ_flag
Rh1 P1 C13 C18 57.6(2) . . . . ?
Rh1 P1 C13 C14 -123.8(2) . . . . ?
Rh1 P1 C6 C5 -177.7(2) . . . . ?
Rh1 P1 C6 C1 -2.2(2) . . . . ?
Rh1 P1 C7 C12 67.6(2) . . . . ?
Rh1 P1 C7 C8 -102.39(19) . . . . ?
Rh1 P2 C24 C19 33.3(2) . . . . ?
Rh1 P2 C24 C23 -143.96(17) . . . . ?
Rh1 P2 C25 C30 68.3(2) . . . . ?
Rh1 P2 C25 C26 -109.03(19) . . . . ?
Rh1 P2 C31 C36 46.0(2) . . . . ?
Rh1 P2 C31 C32 -130.44(19) . . . . ?
Rh1 C40 C41 C42 93.13(17) . . . . ?
Rh1 C40 C39 C38 -4.2(2) . . . . ?
Rh1 C40 C39 C43 -107.12(19) . . . . ?
Rh1 C41 C42 C37 4.1(2) . . . . ?
Rh1 C41 C42 C43 106.93(18) . . . . ?
Rh1 C37 C38 C39 90.01(18) . . . . ?
Rh1 C38 C39 C40 4.0(2) . . . . ?
Rh1 C38 C39 C43 106.58(19) . . . . ?
P1 C13 C18 O1 3.6(3) . . . . ?
P1 C13 C18 C17 -179.3(2) . . . . ?
P1 C13 C14 C15 179.2(3) . . . . ?
P1 C6 C5 C4 172.9(3) . . . . ?
P1 C6 C5 C44 -4.8(5) . . . . ?
P1 C6 C1 C2 -176.5(3) . . . . ?
P1 C7 C12 C11 -170.5(2) . . . . ?
P1 C7 C12 C45 7.6(4) . . . . ?
P1 C7 C8 C9 170.4(2) . . . . ?
P2 C24 C19 O1 3.3(3) . . . . ?
P2 C24 C19 C20 -174.1(2) . . . . ?
P2 C24 C23 C22 175.7(2) . . . . ?
P2 C25 C30 C29 -174.5(2) . . . . ?
P2 C25 C30 C46 10.0(3) . . . . ?
P2 C25 C26 C27 174.6(2) . . . . ?
P2 C31 C36 C35 -175.9(2) . . . . ?
P2 C31 C36 C47 4.9(4) . . . . ?
P2 C31 C32 C33 175.2(2) . . . . ?
C48 C49 C50 C51 0.1(5) . . . . ?
C48 C49 C50 C54 -177.3(3) . . . . ?
C49 C48 C53 C52 0.0(3) . . . . ?
C49 C48 B1 C56 73.4(3) . . . . ?
C49 C48 B1 C64 -46.5(3) . . . . ?
C49 C48 B1 C72 -161.7(2) . . . . ?
C49 C50 C51 C52 -0.3(5) . . . . ?
C49 C50 C54 F1 -2.9(6) . . . . ?
C49 C50 C54 F2 114.7(4) . . . . ?
C49 C50 C54 F3 -130.0(4) . . . . ?
C50 C51 C52 C53 0.5(4) . . . . ?
C50 C51 C52 C55 -177.3(3) . . . . ?
C51 C50 C54 F1 179.8(4) . . . . ?
C51 C50 C54 F2 -62.7(5) . . . . ?
C51 C50 C54 F3 52.7(5) . . . . ?
C51 C52 C53 C48 -0.3(4) . . . . ?
C51 C52 C55 F4 144.3(3) . . . . ?
C51 C52 C55 F5 25.8(5) . . . . ?
C51 C52 C55 F6 -103.8(4) . . . . ?
C51 C52 C55 F4A 85.0(7) . . . . ?
C51 C52 C55 F5A -27.5(7) . . . . ?
C51 C52 C55 F6A -151.0(8) . . . . ?
C53 C48 C49 C50 0.1(4) . . . . ?
C53 C48 B1 C56 -102.5(2) . . . . ?
C53 C48 B1 C64 137.7(2) . . . . ?
C53 C48 B1 C72 22.4(3) . . . . ?
C53 C52 C55 F4 -33.5(4) . . . . ?
C53 C52 C55 F5 -152.0(4) . . . . ?
C53 C52 C55 F6 78.4(4) . . . . ?
C53 C52 C55 F4A -92.8(6) . . . . ?
C53 C52 C55 F5A 154.7(6) . . . . ?
C53 C52 C55 F6A 31.2(8) . . . . ?
C54 C50 C51 C52 177.0(4) . . . . ?
C55 C52 C53 C48 177.5(2) . . . . ?
C56 C57 C58 C59 -0.5(4) . . . . ?
C56 C57 C58 C62 178.5(3) . . . . ?
C57 C56 C61 C60 -2.8(3) . . . . ?
C57 C56 B1 C48 -94.2(2) . . . . ?
C57 C56 B1 C64 27.3(3) . . . . ?
C57 C56 B1 C72 143.3(2) . . . . ?
C57 C58 C59 C60 -2.0(4) . . . . ?
C57 C58 C62 F7 -57.6(4) . . . . ?
C57 C58 C62 F8 56.8(4) . . . . ?
C57 C58 C62 F9 -178.0(3) . . . . ?
C57 C58 C62 F7A 2.6(15) . . . . ?
C57 C58 C62 F8A 126.5(12) . . . . ?
C57 C58 C62 F9A -119.6(13) . . . . ?
C58 C59 C60 C61 2.0(4) . . . . ?
C58 C59 C60 C63 -177.0(2) . . . . ?
C59 C58 C62 F7 121.4(3) . . . . ?
C59 C58 C62 F8 -124.2(3) . . . . ?
C59 C58 C62 F9 1.0(5) . . . . ?
C59 C58 C62 F7A -178.4(15) . . . . ?
C59 C58 C62 F8A -54.5(13) . . . . ?
C59 C58 C62 F9A 59.4(13) . . . . ?
C59 C60 C61 C56 0.4(4) . . . . ?
C59 C60 C63 F10 78.6(3) . . . . ?
C59 C60 C63 F11 -40.8(4) . . . . ?
C59 C60 C63 F12 -163.0(3) . . . . ?
C61 C56 C57 C58 2.8(3) . . . . ?
C61 C56 B1 C48 80.0(2) . . . . ?
C61 C56 B1 C64 -158.4(2) . . . . ?
C61 C56 B1 C72 -42.5(3) . . . . ?
C61 C60 C63 F10 -100.4(3) . . . . ?
C61 C60 C63 F11 140.1(3) . . . . ?
C61 C60 C63 F12 18.0(4) . . . . ?
C62 C58 C59 C60 179.0(3) . . . . ?
C63 C60 C61 C56 179.5(2) . . . . ?
C64 C65 C66 C67 0.5(4) . . . . ?
C64 C65 C66 C70 -178.8(3) . . . . ?
C65 C64 C69 C68 2.1(3) . . . . ?
C65 C64 B1 C48 -28.2(3) . . . . ?
C65 C64 B1 C56 -144.6(2) . . . . ?
C65 C64 B1 C72 92.0(2) . . . . ?
C65 C66 C67 C68 0.8(4) . . . . ?
C65 C66 C70 F13 67.4(7) . . . . ?
C65 C66 C70 F14 -175.6(6) . . . . ?
C65 C66 C70 F15 -46.8(9) . . . . ?
C65 C66 C70 F13A 34.9(7) . . . . ?
C65 C66 C70 F14A 159.6(6) . . . . ?
C65 C66 C70 F15A -80.7(5) . . . . ?
C66 C67 C68 C69 -0.6(4) . . . . ?
C66 C67 C68 C71 179.5(2) . . . . ?
C67 C66 C70 F13 -111.9(6) . . . . ?
C67 C66 C70 F14 5.1(7) . . . . ?
C67 C66 C70 F15 133.9(8) . . . . ?
C67 C66 C70 F13A -144.4(6) . . . . ?
C67 C66 C70 F14A -19.7(7) . . . . ?
C67 C66 C70 F15A 100.0(5) . . . . ?
C67 C68 C69 C64 -0.9(4) . . . . ?
C67 C68 C71 F16 12.1(7) . . . . ?
C67 C68 C71 F17 128.3(5) . . . . ?
C67 C68 C71 F18 -114.7(7) . . . . ?
C67 C68 C71 F16A -22.1(6) . . . . ?
C67 C68 C71 F17A 97.2(6) . . . . ?
C67 C68 C71 F18A -139.9(5) . . . . ?
C69 C64 C65 C66 -1.9(3) . . . . ?
C69 C64 B1 C48 158.0(2) . . . . ?
C69 C64 B1 C56 41.5(3) . . . . ?
C69 C64 B1 C72 -81.8(2) . . . . ?
C69 C68 C71 F16 -167.8(6) . . . . ?
C69 C68 C71 F17 -51.5(6) . . . . ?
C69 C68 C71 F18 65.4(7) . . . . ?
C69 C68 C71 F16A 158.0(5) . . . . ?
C69 C68 C71 F17A -82.7(6) . . . . ?
C69 C68 C71 F18A 40.2(5) . . . . ?
C70 C66 C67 C68 -179.9(3) . . . . ?
C71 C68 C69 C64 179.0(2) . . . . ?
C72 C73 C74 C75 0.3(4) . . . . ?
C72 C73 C74 C78 179.5(2) . . . . ?
C73 C72 C77 C76 -1.5(3) . . . . ?
C73 C72 B1 C48 48.0(3) . . . . ?
C73 C72 B1 C56 166.7(2) . . . . ?
C73 C72 B1 C64 -73.2(2) . . . . ?
C73 C74 C75 C76 -1.9(4) . . . . ?
C73 C74 C78 F19 38.9(4) . . . . ?
C73 C74 C78 F20 -78.8(3) . . . . ?
C73 C74 C78 F21 156.7(3) . . . . ?
C74 C75 C76 C77 1.8(4) . . . . ?
C74 C75 C76 C79 -175.8(2) . . . . ?
C75 C74 C78 F19 -141.8(3) . . . . ?
C75 C74 C78 F20 100.5(3) . . . . ?
C75 C74 C78 F21 -24.1(4) . . . . ?
C75 C76 C77 C72 -0.1(4) . . . . ?
C75 C76 C79 F22 109.5(10) . . . . ?
C75 C76 C79 F23 -137.3(9) . . . . ?
C75 C76 C79 F24 -12.3(12) . . . . ?
C75 C76 C79 F22A 71.9(4) . . . . ?
C75 C76 C79 F23A -163.9(4) . . . . ?
C75 C76 C79 F24A -44.4(4) . . . . ?
C77 C72 C73 C74 1.5(3) . . . . ?
C77 C72 B1 C48 -139.7(2) . . . . ?
C77 C72 B1 C56 -21.0(3) . . . . ?
C77 C72 B1 C64 99.1(2) . . . . ?
C77 C76 C79 F22 -68.1(10) . . . . ?
C77 C76 C79 F23 45.1(9) . . . . ?
C77 C76 C79 F24 170.0(12) . . . . ?
C77 C76 C79 F22A -105.8(4) . . . . ?
C77 C76 C79 F23A 18.5(5) . . . . ?
C77 C76 C79 F24A 137.9(3) . . . . ?
C78 C74 C75 C76 178.8(2) . . . . ?
C79 C76 C77 C72 177.5(2) . . . . ?
B1 C48 C49 C50 -176.1(3) . . . . ?
B1 C48 C53 C52 176.0(2) . . . . ?
B1 C56 C57 C58 177.5(2) . . . . ?
B1 C56 C61 C60 -177.4(2) . . . . ?
B1 C64 C65 C66 -176.0(2) . . . . ?
B1 C64 C69 C68 176.4(2) . . . . ?
B1 C72 C73 C74 174.4(2) . . . . ?
B1 C72 C77 C76 -174.1(2) . . . . ?
O1 C18 C17 C16 176.6(3) . . . . ?
O1 C19 C20 C21 -179.7(2) . . . . ?
C40 C41 C42 C37 -68.7(3) . . . . ?
C40 C41 C42 C43 34.2(3) . . . . ?
C40 C39 C43 C42 51.9(2) . . . . ?
C41 C40 C39 C38 68.8(3) . . . . ?
C41 C40 C39 C43 -34.2(3) . . . . ?
C41 C42 C37 Rh1 -3.9(2) . . . . ?
C41 C42 C37 C38 69.7(3) . . . . ?
C41 C42 C43 C39 -52.2(2) . . . . ?
C42 C37 C38 Rh1 -90.65(18) . . . . ?
C42 C37 C38 C39 -0.6(3) . . . . ?
C37 C42 C43 C39 51.0(2) . . . . ?
C37 C38 C39 C40 -68.2(3) . . . . ?
C37 C38 C39 C43 34.4(3) . . . . ?
C38 C39 C43 C42 -51.5(2) . . . . ?
C39 C40 C41 Rh1 -93.17(17) . . . . ?
C39 C40 C41 C42 0.0(3) . . . . ?
C43 C42 C37 Rh1 -106.87(19) . . . . ?
C43 C42 C37 C38 -33.2(3) . . . . ?
C13 P1 C6 C5 -46.1(3) . . . . ?
C13 P1 C6 C1 129.4(2) . . . . ?
C13 P1 C7 C12 -67.5(2) . . . . ?
C13 P1 C7 C8 122.4(2) . . . . ?
C13 C18 C17 C16 -0.1(5) . . . . ?
C18 O1 C19 C24 89.8(3) . . . . ?
C18 O1 C19 C20 -92.7(3) . . . . ?
C18 C13 C14 C15 -2.2(5) . . . . ?
C18 C17 C16 C15 -1.4(6) . . . . ?
C17 C16 C15 C14 1.1(7) . . . . ?
C16 C15 C14 C13 0.8(6) . . . . ?
C14 C13 C18 O1 -175.1(2) . . . . ?
C14 C13 C18 C17 1.9(4) . . . . ?
C24 P2 C25 C30 -64.6(2) . . . . ?
C24 P2 C25 C26 118.1(2) . . . . ?
C24 P2 C31 C36 -179.1(2) . . . . ?
C24 P2 C31 C32 4.5(2) . . . . ?
C24 C19 C20 C21 -2.4(4) . . . . ?
C19 O1 C18 C13 -145.2(2) . . . . ?
C19 O1 C18 C17 37.8(4) . . . . ?
C19 C24 C23 C22 -1.6(4) . . . . ?
C19 C20 C21 C22 -0.1(4) . . . . ?
C20 C21 C22 C23 1.7(4) . . . . ?
C21 C22 C23 C24 -0.7(4) . . . . ?
C23 C24 C19 O1 -179.4(2) . . . . ?
C23 C24 C19 C20 3.2(4) . . . . ?
C6 P1 C13 C18 -63.5(2) . . . . ?
C6 P1 C13 C14 115.1(3) . . . . ?
C6 P1 C7 C12 -177.2(2) . . . . ?
C6 P1 C7 C8 12.8(2) . . . . ?
C6 C5 C4 C3 2.8(6) . . . . ?
C5 C6 C1 C2 -0.6(5) . . . . ?
C5 C4 C3 C2 0.0(8) . . . . ?
C4 C3 C2 C1 -3.1(7) . . . . ?
C3 C2 C1 C6 3.4(6) . . . . ?
C1 C6 C5 C4 -2.5(5) . . . . ?
C1 C6 C5 C44 179.8(3) . . . . ?
C44 C5 C4 C3 -179.4(4) . . . . ?
C7 P1 C13 C18 -175.3(2) . . . . ?
C7 P1 C13 C14 3.3(3) . . . . ?
C7 P1 C6 C5 65.6(3) . . . . ?
C7 P1 C6 C1 -118.9(2) . . . . ?
C7 C12 C11 C10 0.5(4) . . . . ?
C12 C7 C8 C9 0.2(4) . . . . ?
C12 C11 C10 C9 -0.2(5) . . . . ?
C11 C10 C9 C8 -0.2(5) . . . . ?
C10 C9 C8 C7 0.2(4) . . . . ?
C8 C7 C12 C11 -0.5(4) . . . . ?
C8 C7 C12 C45 177.6(3) . . . . ?
C45 C12 C11 C10 -177.7(3) . . . . ?
C25 P2 C24 C19 157.5(2) . . . . ?
C25 P2 C24 C23 -19.7(2) . . . . ?
C25 P2 C31 C36 -74.1(2) . . . . ?
C25 P2 C31 C32 109.4(2) . . . . ?
C25 C30 C29 C28 -0.8(4) . . . . ?
C30 C25 C26 C27 -2.7(4) . . . . ?
C30 C29 C28 C27 -1.3(5) . . . . ?
C29 C28 C27 C26 1.4(5) . . . . ?
C28 C27 C26 C25 0.6(4) . . . . ?
C26 C25 C30 C29 2.8(4) . . . . ?
C26 C25 C30 C46 -172.7(2) . . . . ?
C46 C30 C29 C28 174.9(3) . . . . ?
C31 P2 C24 C19 -93.3(2) . . . . ?
C31 P2 C24 C23 89.5(2) . . . . ?
C31 P2 C25 C30 -172.1(2) . . . . ?
C31 P2 C25 C26 10.6(2) . . . . ?
C31 C36 C35 C34 0.4(5) . . . . ?
C36 C31 C32 C33 -1.4(4) . . . . ?
C36 C35 C34 C33 -0.5(6) . . . . ?
C35 C34 C33 C32 -0.4(6) . . . . ?
C34 C33 C32 C31 1.3(5) . . . . ?
C32 C31 C36 C35 0.5(4) . . . . ?
C32 C31 C36 C47 -178.7(3) . . . . ?
C47 C36 C35 C34 179.6(3) . . . . ?

loop_
_publcif_info_exptl_table_extra_item
sin_theta_over_lambda_max

loop_
_publcif_info_exptl_table_header_item
?
